data_7718712
loop_
_publ_author_name
'Riethmann, Melanie'
'F&#xf6;hrenbacher, Steffen A'
'Luz, Christian'
'Ignat'ev, Nikolai V.'
'Finze, Maik'
'Radius, Udo'

_publ_section_title
;
 Tris(pentafluoroethyl)difluorophosphorane for fluoride abstraction and
 ligand exchange reactions of N-heterocyclic carbene and cyclic
 alkyl(amino)carbene copper(I) fluorides.
;
_journal_issue 23
_journal_name_full 'Dalton transactions (Cambridge, England : 2003)'
_journal_page_first 9310
_journal_page_last 9328
_journal_paper_doi 10.1039/d5dt00904a
_journal_volume 54
_journal_year 2025
_chemical_formula_moiety '2(C34 H46 Cu N4), 2(C6 F18 P), C H Cl3'
_chemical_formula_sum 'C81 H93 Cl3 Cu2 F36 N8 P2'
_chemical_formula_weight 2158.00
_space_group_crystal_system triclinic
_space_group_IT_number 2
_space_group_name_Hall '-P 1'
_space_group_name_H-M_alt 'P -1'
_atom_sites_solution_hydrogens geom
_audit_creation_method SHELXL-2018/3
_audit_update_record
;
2025-04-16 deposited with the CCDC.	2025-05-15 downloaded from the CCDC.
;
_cell_angle_alpha 102.6080(10)
_cell_angle_beta 99.0610(10)
_cell_angle_gamma 102.3770(10)
_cell_formula_units_Z 2
_cell_length_a 11.33150(10)
_cell_length_b 19.5059(2)
_cell_length_c 23.4078(3)
_cell_measurement_reflns_used 46601
_cell_measurement_temperature 100.01(10)
_cell_measurement_theta_max 76.9830
_cell_measurement_theta_min 2.4290
_cell_volume 4817.17(10)
_computing_cell_refinement 'CrysAlisPro 1.171.40.61a (Rigaku OD, 2019)'
_computing_data_collection 'CrysAlisPro 1.171.40.61a (Rigaku OD, 2019)'
_computing_data_reduction 'CrysAlisPro 1.171.40.61a (Rigaku OD, 2019)'
_computing_molecular_graphics 'SHELXL-2018/3 (Sheldrick, 2018)'
_computing_publication_material 'SHELXL-2018/3 (Sheldrick, 2018)'
_computing_structure_refinement 'SHELXL-2018/3 (Sheldrick, 2018)'
_computing_structure_solution 'SHELXT 2014/5 (Sheldrick, 2014)'
_diffrn_ambient_temperature 100(2)
_diffrn_measured_fraction_theta_full 0.992
_diffrn_measured_fraction_theta_max 0.984
_diffrn_measurement_device_type 'XtaLAB Synergy, Dualflex, HyPix'
_diffrn_measurement_method '\w scans'
_diffrn_radiation_type CuK\a
_diffrn_radiation_wavelength 1.54184
_diffrn_reflns_av_R_equivalents 0.0379
_diffrn_reflns_av_unetI/netI 0.0341
_diffrn_reflns_Laue_measured_fraction_full 0.992
_diffrn_reflns_Laue_measured_fraction_max 0.984
_diffrn_reflns_limit_h_max 14
_diffrn_reflns_limit_h_min -14
_diffrn_reflns_limit_k_max 23
_diffrn_reflns_limit_k_min -24
_diffrn_reflns_limit_l_max 29
_diffrn_reflns_limit_l_min -28
_diffrn_reflns_number 70913
_diffrn_reflns_point_group_measured_fraction_full 0.992
_diffrn_reflns_point_group_measured_fraction_max 0.984
_diffrn_reflns_theta_full 72.000
_diffrn_reflns_theta_max 74.501
_diffrn_reflns_theta_min 1.980
_diffrn_source 'micro-focus sealed X-ray tube'
_exptl_absorpt_coefficient_mu 2.660
_exptl_absorpt_correction_T_max 1.000
_exptl_absorpt_correction_T_min 0.353
_exptl_absorpt_correction_type gaussian
_exptl_absorpt_process_details
;
CrysAlisPro 1.171.40.61a (Rigaku Oxford Diffraction, 2019)
Numerical absorption correction based on gaussian integration over
			a multifaceted crystal model
Empirical absorption correction using spherical harmonics,
 implemented in SCALE3 ABSPACK scaling algorithm.
;
_exptl_crystal_colour colourless
_exptl_crystal_density_diffrn 1.488
_exptl_crystal_description block
_exptl_crystal_F_000 2196
_exptl_crystal_size_max 0.283
_exptl_crystal_size_mid 0.196
_exptl_crystal_size_min 0.117
_refine_diff_density_max 1.562
_refine_diff_density_min -1.211
_refine_diff_density_rms 0.077
_refine_ls_extinction_method none
_refine_ls_goodness_of_fit_ref 1.063
_refine_ls_hydrogen_treatment constr
_refine_ls_matrix_type full
_refine_ls_number_parameters 1655
_refine_ls_number_reflns 19406
_refine_ls_number_restraints 2541
_refine_ls_restrained_S_all 1.034
_refine_ls_R_factor_all 0.0584
_refine_ls_R_factor_gt 0.0533
_refine_ls_shift/su_max 0.002
_refine_ls_shift/su_mean 0.000
_refine_ls_structure_factor_coef Fsqd
_refine_ls_weighting_details 'w=1/[\s^2^(Fo^2^)+(0.0888P)^2^+4.7448P] where P=(Fo^2^+2Fc^2^)/3'
_refine_ls_weighting_scheme calc
_refine_ls_wR_factor_gt 0.1519
_refine_ls_wR_factor_ref 0.1571
_reflns_Friedel_coverage 0.000
_reflns_number_gt 17127
_reflns_number_total 19406
_reflns_threshold_expression 'I > 2\s(I)'
_cod_data_source_file d5dt00904a2.cif
_cod_data_source_block compound_3
_cod_depositor_comments 'Adding full bibliography for 7718712--7718728.cif.'
_cod_original_cell_volume 4817.16(9)
_cod_database_code 7718712
_shelx_shelxl_version_number 2018/3
_shelx_space_group_comment
;
The symmetry employed for this shelxl refinement is uniquely defined
by the following loop, which should always be used as a source of
symmetry information in preference to the above space-group names.
They are only intended as comments.
;

loop_
_space_group_symop_operation_xyz
'x, y, z'
'-x, -y, -z'

loop_
_atom_site_label
_atom_site_type_symbol
_atom_site_fract_x
_atom_site_fract_y
_atom_site_fract_z
_atom_site_U_iso_or_equiv
_atom_site_adp_type
_atom_site_occupancy
_atom_site_site_symmetry_order
_atom_site_calc_flag
_atom_site_refinement_flags_posn
_atom_site_refinement_flags_adp
_atom_site_refinement_flags_occupancy
_atom_site_disorder_assembly
_atom_site_disorder_group
C1_1 C 0.4243(2) 0.31330(12) 0.09819(10) 0.0230(4) Uani 1 1 d . . . . .
N1_1 N 0.41354(18) 0.36474(10) 0.06819(8) 0.0232(4) Uani 1 1 d . . . . .
Cu1_1 Cu 0.47863(3) 0.32887(2) 0.18107(2) 0.02504(10) Uani 1 1 d . . . . .
C2_1 C 0.3710(2) 0.33413(13) 0.00730(10) 0.0272(5) Uani 1 1 d . . . . .
H2_1 H 0.356384 0.359246 -0.022520 0.033 Uiso 1 1 calc R U . . .
N2_1 N 0.38703(18) 0.24974(10) 0.05447(8) 0.0223(4) Uani 1 1 d . . . . .
C3_1 C 0.3542(2) 0.26179(13) -0.00162(10) 0.0261(5) Uani 1 1 d . . . . .
H3_1 H 0.325635 0.226001 -0.038921 0.031 Uiso 1 1 calc R U . . .
C4_1 C 0.4430(2) 0.44203(12) 0.09540(10) 0.0258(5) Uani 1 1 d . . . . .
C5_1 C 0.3521(3) 0.47163(13) 0.11750(11) 0.0300(5) Uani 1 1 d . . . . .
C6_1 C 0.3811(3) 0.54672(15) 0.13985(13) 0.0403(6) Uani 1 1 d . . . . .
H6_1 H 0.321684 0.568684 0.155378 0.048 Uiso 1 1 calc R U . . .
C7_1 C 0.4956(3) 0.59019(15) 0.13989(14) 0.0431(7) Uani 1 1 d . . . . .
H7_1 H 0.513062 0.641470 0.154847 0.052 Uiso 1 1 calc R U . . .
C8_1 C 0.5842(3) 0.55935(14) 0.11831(12) 0.0368(6) Uani 1 1 d . . . . .
H8_1 H 0.662216 0.589715 0.118809 0.044 Uiso 1 1 calc R U . . .
C9_1 C 0.5604(2) 0.48402(13) 0.09575(11) 0.0291(5) Uani 1 1 d . . . . .
C10_1 C 0.2267(3) 0.42512(14) 0.11888(12) 0.0336(5) Uani 1 1 d . . . . .
H10_1 H 0.216974 0.374718 0.094072 0.040 Uiso 1 1 calc R U . . .
C11_1 C 0.1195(3) 0.45276(19) 0.09322(15) 0.0457(7) Uani 1 1 d . . . . .
H11A_1 H 0.041050 0.418980 0.092234 0.068 Uiso 1 1 calc R U . . .
H11B_1 H 0.124278 0.456180 0.052457 0.068 Uiso 1 1 calc R U . . .
H11C_1 H 0.124118 0.500898 0.118460 0.068 Uiso 1 1 calc R U . . .
C12_1 C 0.2242(3) 0.42161(17) 0.18334(14) 0.0429(7) Uani 1 1 d . . . . .
H12A_1 H 0.145995 0.388842 0.184077 0.064 Uiso 1 1 calc R U . . .
H12B_1 H 0.231512 0.470347 0.208305 0.064 Uiso 1 1 calc R U . . .
H12C_1 H 0.293368 0.403388 0.198941 0.064 Uiso 1 1 calc R U . . .
C13_1 C 0.6598(2) 0.45064(14) 0.07461(12) 0.0318(5) Uani 1 1 d . . . . .
H13_1 H 0.619774 0.398613 0.052790 0.038 Uiso 1 1 calc R U . . .
C14_1 C 0.7178(4) 0.48719(19) 0.03145(19) 0.0589(10) Uani 1 1 d . . . . .
H14A_1 H 0.779841 0.463143 0.018023 0.088 Uiso 1 1 calc R U . . .
H14B_1 H 0.757422 0.538503 0.051574 0.088 Uiso 1 1 calc R U . . .
H14C_1 H 0.653599 0.483623 -0.003233 0.088 Uiso 1 1 calc R U . . .
C15_1 C 0.7565(4) 0.4517(3) 0.12832(18) 0.0719(12) Uani 1 1 d . . . . .
H15A_1 H 0.818247 0.427752 0.114286 0.108 Uiso 1 1 calc R U . . .
H15B_1 H 0.716201 0.425860 0.154440 0.108 Uiso 1 1 calc R U . . .
H15C_1 H 0.797282 0.502143 0.150735 0.108 Uiso 1 1 calc R U . . .
C16_1 C 0.3793(2) 0.17873(12) 0.06450(10) 0.0231(4) Uani 1 1 d . . . . .
C17_1 C 0.4860(2) 0.15348(13) 0.06913(11) 0.0272(5) Uani 1 1 d . . . . .
C18_1 C 0.4744(3) 0.08359(14) 0.07750(12) 0.0320(5) Uani 1 1 d . . . . .
H18_1 H 0.544925 0.064623 0.081100 0.038 Uiso 1 1 calc R U . . .
C19_1 C 0.3616(3) 0.04182(14) 0.08061(12) 0.0327(5) Uani 1 1 d . . . . .
H19_1 H 0.355587 -0.005311 0.086629 0.039 Uiso 1 1 calc R U . . .
C20_1 C 0.2571(2) 0.06811(13) 0.07500(11) 0.0292(5) Uani 1 1 d . . . . .
H20_1 H 0.180202 0.038515 0.076890 0.035 Uiso 1 1 calc R U . . .
C21_1 C 0.2631(2) 0.13727(13) 0.06665(10) 0.0249(5) Uani 1 1 d . . . . .
C22_1 C 0.6103(2) 0.19811(15) 0.06479(13) 0.0344(6) Uani 1 1 d . . . . .
H22_1 H 0.596422 0.241912 0.051938 0.041 Uiso 1 1 calc R U . . .
C23_1 C 0.6993(3) 0.2243(2) 0.12553(17) 0.0555(8) Uani 1 1 d . . . . .
H23A_1 H 0.778290 0.253548 0.121849 0.083 Uiso 1 1 calc R U . . .
H23B_1 H 0.712910 0.182313 0.139628 0.083 Uiso 1 1 calc R U . . .
H23C_1 H 0.664121 0.254013 0.154272 0.083 Uiso 1 1 calc R U . . .
C24_1 C 0.6655(3) 0.1553(2) 0.01763(18) 0.0574(9) Uani 1 1 d . . . . .
H24A_1 H 0.741274 0.186943 0.013054 0.086 Uiso 1 1 calc R U . . .
H24B_1 H 0.605598 0.137919 -0.020789 0.086 Uiso 1 1 calc R U . . .
H24C_1 H 0.684927 0.113679 0.030463 0.086 Uiso 1 1 calc R U . . .
C25_1 C 0.1490(2) 0.16660(14) 0.06120(11) 0.0293(5) Uani 1 1 d . . . . .
H25_1 H 0.161589 0.203355 0.037401 0.035 Uiso 1 1 calc R U . . .
C26_1 C 0.0306(3) 0.10825(17) 0.02842(15) 0.0443(7) Uani 1 1 d . . . . .
H26A_1 H -0.037022 0.131242 0.020642 0.066 Uiso 1 1 calc R U . . .
H26B_1 H 0.009691 0.074843 0.053229 0.066 Uiso 1 1 calc R U . . .
H26C_1 H 0.043016 0.081152 -0.009688 0.066 Uiso 1 1 calc R U . . .
C27_1 C 0.1354(3) 0.20549(19) 0.12256(14) 0.0451(7) Uani 1 1 d . . . . .
H27A_1 H 0.067426 0.228958 0.117910 0.068 Uiso 1 1 calc R U . . .
H27B_1 H 0.212446 0.242394 0.143223 0.068 Uiso 1 1 calc R U . . .
H27C_1 H 0.117428 0.170220 0.146134 0.068 Uiso 1 1 calc R U . . .
N1_2 N 0.53010(19) 0.34682(11) 0.26484(9) 0.0257(4) Uani 1 1 d . . . . .
C1_2 C 0.6500(2) 0.36276(15) 0.29364(12) 0.0309(5) Uani 1 1 d . . . . .
H1_2 H 0.710954 0.363463 0.270007 0.037 Uiso 1 1 calc R U . . .
N2_2 N 0.6368(2) 0.39353(13) 0.45177(10) 0.0365(5) Uani 1 1 d . . . . .
C3_2 C 0.6025(2) 0.37806(12) 0.39156(11) 0.0270(5) Uani 1 1 d . . . . .
C4_2 C 0.4775(2) 0.36043(13) 0.36150(11) 0.0270(5) Uani 1 1 d . . . . .
H4_2 H 0.414213 0.358776 0.383810 0.032 Uiso 1 1 calc R U . . .
C5_2 C 0.4470(2) 0.34576(13) 0.30045(11) 0.0279(5) Uani 1 1 d . . . . .
H5_2 H 0.361917 0.334029 0.281798 0.034 Uiso 1 1 calc R U . . .
C6_2 C 0.5471(3) 0.40068(17) 0.48920(13) 0.0434(7) Uani 1 1 d . . . . .
H6A_2 H 0.589091 0.413675 0.531479 0.065 Uiso 1 1 calc R U . . .
H6B_2 H 0.484142 0.354397 0.479808 0.065 Uiso 1 1 calc R U . . .
H6C_2 H 0.507602 0.438784 0.481574 0.065 Uiso 1 1 calc R U . . .
C7_2 C 0.7661(3) 0.40562(19) 0.48114(14) 0.0498(8) Uani 1 1 d . . . . .
H7A_2 H 0.772925 0.413367 0.524460 0.075 Uiso 1 1 calc R U . . .
H7B_2 H 0.816440 0.448576 0.473116 0.075 Uiso 1 1 calc R U . . .
H7C_2 H 0.795559 0.363014 0.465532 0.075 Uiso 1 1 calc R U . . .
C2_2 C 0.6892(2) 0.37788(15) 0.35428(12) 0.0322(5) Uani 1 1 d . . . . .
H2_2 H 0.774864 0.388303 0.371466 0.039 Uiso 1 1 calc R U . . .
C1_3 C 0.9637(3) 0.28294(17) 0.31345(15) 0.0344(6) Uani 0.8892(10) 1 d . U P A 1
C2_3 C 1.0150(3) 0.26348(19) 0.25685(15) 0.0389(6) Uani 0.8892(10) 1 d . U P A 1
C3_3 C 0.9757(3) 0.17291(16) 0.43093(15) 0.0317(6) Uani 0.8892(10) 1 d . U P A 1
C4_3 C 1.0294(3) 0.10637(17) 0.42184(17) 0.0337(6) Uani 0.8892(10) 1 d . U P A 1
C5_3 C 1.1302(2) 0.30731(16) 0.42536(14) 0.0316(5) Uani 0.8892(10) 1 d . U P A 1
C6_3 C 1.1190(3) 0.37354(18) 0.47270(18) 0.0401(7) Uani 0.8892(10) 1 d . U P A 1
F1_3 F 1.08819(15) 0.19609(9) 0.34581(8) 0.0325(4) Uani 0.8892(10) 1 d . U P A 1
F2_3 F 0.89261(15) 0.27308(9) 0.40619(9) 0.0322(4) Uani 0.8892(10) 1 d . U P A 1
F3_3 F 0.87474(19) 0.16709(11) 0.33040(10) 0.0333(4) Uani 0.8892(10) 1 d . U P A 1
F4_3 F 1.00394(17) 0.35722(9) 0.33422(9) 0.0395(4) Uani 0.8892(10) 1 d . U P A 1
F5_3 F 0.83890(16) 0.27040(12) 0.29125(10) 0.0406(4) Uani 0.8892(10) 1 d . U P A 1
F6_3 F 0.97395(19) 0.19309(12) 0.22962(9) 0.0478(5) Uani 0.8892(10) 1 d . U P A 1
F7_3 F 0.9790(2) 0.29983(15) 0.21744(10) 0.0503(5) Uani 0.8892(10) 1 d . U P A 1
F8_3 F 1.1376(2) 0.28109(14) 0.26829(11) 0.0447(5) Uani 0.8892(10) 1 d . U P A 1
F9_3 F 0.85330(17) 0.14418(11) 0.42896(9) 0.0385(4) Uani 0.8892(10) 1 d . U P A 1
F10_3 F 1.02317(17) 0.21097(10) 0.48887(8) 0.0373(4) Uani 0.8892(10) 1 d . U P A 1
F11_3 F 0.99812(18) 0.06681(11) 0.45966(11) 0.0468(5) Uani 0.8892(10) 1 d . U P A 1
F12_3 F 0.98589(17) 0.06285(10) 0.36705(10) 0.0430(4) Uani 0.8892(10) 1 d . U P A 1
F13_3 F 1.1523(3) 0.12437(17) 0.43102(15) 0.0372(6) Uani 0.8892(10) 1 d . U P A 1
F14_3 F 1.20703(14) 0.27645(9) 0.45605(8) 0.0320(4) Uani 0.8892(10) 1 d . U P A 1
F15_3 F 1.19818(15) 0.33720(9) 0.38908(9) 0.0354(4) Uani 0.8892(10) 1 d . U P A 1
F16_3 F 1.2336(3) 0.41735(17) 0.49871(19) 0.0487(8) Uani 0.8892(10) 1 d . U P A 1
F17_3 F 1.0673(2) 0.35416(12) 0.51531(10) 0.0513(5) Uani 0.8892(10) 1 d . U P A 1
F18_3 F 1.05585(18) 0.41420(10) 0.44866(10) 0.0462(5) Uani 0.8892(10) 1 d . U P A 1
P1_3 P 0.98676(6) 0.23212(4) 0.37479(3) 0.02694(15) Uani 0.8892(10) 1 d . U P A 1
C1_4 C 1.029(2) 0.2578(15) 0.3019(12) 0.0376(15) Uani 0.1108(10) 1 d . U P A 2
C2_4 C 0.937(3) 0.2772(16) 0.2633(13) 0.0422(18) Uani 0.1108(10) 1 d . U P A 2
C3_4 C 1.063(2) 0.3142(14) 0.4731(13) 0.0398(17) Uani 0.1108(10) 1 d . U P A 2
C4_4 C 1.150(2) 0.3958(17) 0.5076(10) 0.046(2) Uani 0.1108(10) 1 d D U P A 2
C5_4 C 0.973(2) 0.1812(12) 0.3942(13) 0.0302(15) Uani 0.1108(10) 1 d . U P A 2
C6_4 C 1.038(3) 0.1162(16) 0.3949(16) 0.0390(18) Uani 0.1108(10) 1 d . U P A 2
F1_4 F 1.1846(11) 0.2639(8) 0.3990(7) 0.037(2) Uani 0.1108(10) 1 d . U P A 2
F2_4 F 0.9025(14) 0.2873(9) 0.3775(8) 0.037(2) Uani 0.1108(10) 1 d . U P A 2
F3_4 F 1.0932(13) 0.3596(8) 0.3861(7) 0.039(2) Uani 0.1108(10) 1 d . U P A 2
F4_4 F 1.1433(18) 0.2980(12) 0.2947(9) 0.046(3) Uani 0.1108(10) 1 d . U P A 2
F5_4 F 1.0250(15) 0.1843(9) 0.2780(8) 0.051(3) Uani 0.1108(10) 1 d . U P A 2
F6_4 F 0.8219(16) 0.2331(12) 0.2593(9) 0.054(3) Uani 0.1108(10) 1 d . U P A 2
F7_4 F 0.939(2) 0.2622(13) 0.2112(9) 0.057(3) Uani 0.1108(10) 1 d . U P A 2
F8_4 F 0.9437(16) 0.3493(10) 0.2838(8) 0.051(2) Uani 0.1108(10) 1 d . U P A 2
F9_4 F 1.1277(15) 0.2716(9) 0.5032(8) 0.048(3) Uani 0.1108(10) 1 d . U P A 2
F10_4 F 0.9622(15) 0.3120(9) 0.4944(8) 0.050(3) Uani 0.1108(10) 1 d . U P A 2
F11_4 F 1.0822(16) 0.4387(9) 0.4972(10) 0.058(3) Uani 0.1108(10) 1 d D U P A 2
F12_4 F 1.1618(16) 0.4026(10) 0.5638(8) 0.057(3) Uani 0.1108(10) 1 d D U P A 2
F13_4 F 1.256(3) 0.4038(17) 0.4928(18) 0.048(4) Uani 0.1108(10) 1 d D U P A 2
F14_4 F 0.878(2) 0.1423(11) 0.3397(11) 0.045(3) Uani 0.1108(10) 1 d . U P A 2
F15_4 F 0.9002(17) 0.1791(9) 0.4284(8) 0.041(2) Uani 0.1108(10) 1 d . U P A 2
F16_4 F 1.0931(15) 0.1047(9) 0.3459(8) 0.050(3) Uani 0.1108(10) 1 d . U P A 2
F17_4 F 0.9611(16) 0.0646(9) 0.4147(10) 0.051(3) Uani 0.1108(10) 1 d . U P A 2
F18_4 F 1.136(3) 0.1383(16) 0.4423(14) 0.038(4) Uani 0.1108(10) 1 d . U P A 2
P1_4 P 1.0585(5) 0.2748(3) 0.3909(3) 0.02694(15) Uani 0.1108(10) 1 d . U P A 2
C1_5 C 0.6125(2) 0.24223(12) 0.63705(10) 0.0212(4) Uani 1 1 d . . . . .
Cu1_5 Cu 0.58262(3) 0.23456(2) 0.55452(2) 0.02113(9) Uani 1 1 d . . . . .
N1_5 N 0.64299(18) 0.30214(10) 0.68407(8) 0.0220(4) Uani 1 1 d . . . . .
C2_5 C 0.6568(2) 0.28338(13) 0.73802(10) 0.0270(5) Uani 1 1 d . . . . .
H2_5 H 0.678254 0.315712 0.776998 0.032 Uiso 1 1 calc R U . . .
N2_5 N 0.60722(18) 0.18612(10) 0.66279(8) 0.0219(4) Uani 1 1 d . . . . .
C3_5 C 0.6337(2) 0.21004(13) 0.72445(10) 0.0265(5) Uani 1 1 d . . . . .
H3_5 H 0.635338 0.180794 0.751981 0.032 Uiso 1 1 calc R U . . .
C4_5 C 0.6652(2) 0.37491(12) 0.67614(10) 0.0226(4) Uani 1 1 d . . . . .
C5_5 C 0.5657(2) 0.40636(12) 0.66929(10) 0.0246(4) Uani 1 1 d . . . . .
C6_5 C 0.5890(2) 0.47443(13) 0.65713(11) 0.0292(5) Uani 1 1 d . . . . .
H6_5 H 0.523351 0.497173 0.651579 0.035 Uiso 1 1 calc R U . . .
C7_5 C 0.7060(3) 0.50920(13) 0.65307(11) 0.0307(5) Uani 1 1 d . . . . .
H7_5 H 0.719710 0.555091 0.644084 0.037 Uiso 1 1 calc R U . . .
C8_5 C 0.8035(2) 0.47768(13) 0.66197(12) 0.0311(5) Uani 1 1 d . . . . .
H8_5 H 0.883848 0.502795 0.660004 0.037 Uiso 1 1 calc R U . . .
C9_5 C 0.7855(2) 0.40974(13) 0.67377(10) 0.0263(5) Uani 1 1 d . . . . .
C10_5 C 0.4357(2) 0.36880(14) 0.67334(13) 0.0326(5) Uani 1 1 d . . . . .
H10_5 H 0.442951 0.332213 0.696810 0.039 Uiso 1 1 calc R U . . .
C11_5 C 0.3717(3) 0.42233(17) 0.70579(15) 0.0435(7) Uani 1 1 d . . . . .
H11A_5 H 0.294426 0.395333 0.713024 0.065 Uiso 1 1 calc R U . . .
H11B_5 H 0.353431 0.454793 0.680962 0.065 Uiso 1 1 calc R U . . .
H11C_5 H 0.426252 0.451135 0.744158 0.065 Uiso 1 1 calc R U . . .
C12_5 C 0.3572(3) 0.32816(19) 0.61079(17) 0.0502(8) Uani 1 1 d . . . . .
H12A_5 H 0.274766 0.303390 0.614224 0.075 Uiso 1 1 calc R U . . .
H12B_5 H 0.396969 0.292226 0.591425 0.075 Uiso 1 1 calc R U . . .
H12C_5 H 0.349775 0.362865 0.586667 0.075 Uiso 1 1 calc R U . . .
C13_5 C 0.8943(2) 0.37673(15) 0.68509(12) 0.0341(6) Uani 1 1 d . . . . .
H13_5 H 0.862612 0.328509 0.693011 0.041 Uiso 1 1 calc R U . . .
C14_5 C 0.9519(3) 0.3641(2) 0.63032(17) 0.0529(8) Uani 1 1 d . . . . .
H14A_5 H 1.019455 0.341098 0.638159 0.079 Uiso 1 1 calc R U . . .
H14B_5 H 0.984367 0.410818 0.621948 0.079 Uiso 1 1 calc R U . . .
H14C_5 H 0.888922 0.332341 0.595650 0.079 Uiso 1 1 calc R U . . .
C15_5 C 0.9900(3) 0.4252(2) 0.74075(18) 0.0643(11) Uani 1 1 d . . . . .
H15A_5 H 1.058819 0.402974 0.748064 0.096 Uiso 1 1 calc R U . . .
H15B_5 H 0.951343 0.430518 0.775516 0.096 Uiso 1 1 calc R U . . .
H15C_5 H 1.021234 0.473185 0.734271 0.096 Uiso 1 1 calc R U . . .
C16_5 C 0.5711(2) 0.11075(12) 0.62855(10) 0.0264(5) Uani 1 1 d . . . . .
C17_5 C 0.6625(3) 0.07826(13) 0.61006(11) 0.0320(5) Uani 1 1 d . . . . .
C18_5 C 0.6227(3) 0.00574(15) 0.57602(14) 0.0446(7) Uani 1 1 d . . . . .
H18_5 H 0.681394 -0.018241 0.562099 0.053 Uiso 1 1 calc R U . . .
C19_5 C 0.5001(4) -0.03114(15) 0.56249(15) 0.0515(8) Uani 1 1 d . . . . .
H19_5 H 0.475340 -0.080321 0.539338 0.062 Uiso 1 1 calc R U . . .
C20_5 C 0.4128(3) 0.00152(15) 0.58171(14) 0.0462(7) Uani 1 1 d . . . . .
H20_5 H 0.328657 -0.025422 0.571957 0.055 Uiso 1 1 calc R U . . .
C21_5 C 0.4459(3) 0.07430(14) 0.61564(12) 0.0338(6) Uani 1 1 d . . . . .
C22_5 C 0.7982(3) 0.11919(15) 0.62377(12) 0.0356(6) Uani 1 1 d . . . . .
H22_5 H 0.813642 0.160906 0.659905 0.043 Uiso 1 1 calc R U . . .
C23_5 C 0.8851(3) 0.07176(19) 0.63720(15) 0.0517(8) Uani 1 1 d . . . . .
H23A_5 H 0.969407 0.102550 0.653876 0.078 Uiso 1 1 calc R U . . .
H23B_5 H 0.883749 0.036399 0.600093 0.078 Uiso 1 1 calc R U . . .
H23C_5 H 0.857670 0.045959 0.666238 0.078 Uiso 1 1 calc R U . . .
C24_5 C 0.8290(3) 0.14987(19) 0.57146(15) 0.0458(7) Uani 1 1 d . . . . .
H24A_5 H 0.915868 0.177644 0.581611 0.069 Uiso 1 1 calc R U . . .
H24B_5 H 0.775843 0.181835 0.563702 0.069 Uiso 1 1 calc R U . . .
H24C_5 H 0.814983 0.109777 0.535573 0.069 Uiso 1 1 calc R U . . .
C25_5 C 0.3475(3) 0.10917(17) 0.63621(13) 0.0398(6) Uani 1 1 d . . . . .
H25_5 H 0.388770 0.160602 0.659316 0.048 Uiso 1 1 calc R U . . .
C26_5 C 0.2863(4) 0.0699(2) 0.67830(18) 0.0609(9) Uani 1 1 d . . . . .
H26A_5 H 0.223993 0.093578 0.691941 0.091 Uiso 1 1 calc R U . . .
H26B_5 H 0.349298 0.072039 0.712988 0.091 Uiso 1 1 calc R U . . .
H26C_5 H 0.246566 0.018989 0.656845 0.091 Uiso 1 1 calc R U . . .
C27_5 C 0.2513(3) 0.1105(2) 0.58277(17) 0.0564(8) Uani 1 1 d . . . . .
H27A_5 H 0.189148 0.133612 0.597417 0.085 Uiso 1 1 calc R U . . .
H27B_5 H 0.210863 0.060640 0.558836 0.085 Uiso 1 1 calc R U . . .
H27C_5 H 0.292299 0.138164 0.557911 0.085 Uiso 1 1 calc R U . . .
N1_6 N 0.54585(17) 0.21914(10) 0.47089(8) 0.0215(4) Uani 1 1 d . . . . .
C1_6 C 0.4269(2) 0.20399(13) 0.44052(11) 0.0247(4) Uani 1 1 d . . . . .
H1_6 H 0.365149 0.207946 0.463312 0.030 Uiso 1 1 calc R U . . .
N2_6 N 0.4464(2) 0.15743(12) 0.28355(9) 0.0316(5) Uani 1 1 d . . . . .
C3_6 C 0.4787(2) 0.17698(12) 0.34377(10) 0.0231(4) Uani 1 1 d . . . . .
C4_6 C 0.6025(2) 0.19243(13) 0.37537(11) 0.0259(5) Uani 1 1 d . . . . .
H4_6 H 0.666419 0.188564 0.353978 0.031 Uiso 1 1 calc R U . . .
C5_6 C 0.6302(2) 0.21283(12) 0.43636(11) 0.0245(4) Uani 1 1 d . . . . .
H5_6 H 0.714480 0.223361 0.456041 0.029 Uiso 1 1 calc R U . . .
C6_6 C 0.3172(3) 0.1418(2) 0.25286(13) 0.0469(7) Uani 1 1 d . . . . .
H6A_6 H 0.311898 0.133449 0.209592 0.070 Uiso 1 1 calc R U . . .
H6B_6 H 0.283894 0.183191 0.267290 0.070 Uiso 1 1 calc R U . . .
H6C_6 H 0.269223 0.098289 0.261111 0.070 Uiso 1 1 calc R U . . .
C7_6 C 0.5379(3) 0.1475(2) 0.24737(13) 0.0481(8) Uani 1 1 d . . . . .
H7A_6 H 0.498296 0.135121 0.204807 0.072 Uiso 1 1 calc R U . . .
H7B_6 H 0.573145 0.108013 0.255590 0.072 Uiso 1 1 calc R U . . .
H7C_6 H 0.603923 0.192547 0.257375 0.072 Uiso 1 1 calc R U . . .
C2_6 C 0.3900(2) 0.18358(13) 0.37978(10) 0.0255(5) Uani 1 1 d . . . . .
H2_6 H 0.304968 0.173767 0.361504 0.031 Uiso 1 1 calc R U . . .
C1_7 C 1.1381(3) 0.21503(19) 0.81051(15) 0.0372(6) Uani 0.8692(12) 1 d . U P B 1
C2_7 C 1.1525(4) 0.2557(2) 0.76127(19) 0.0447(9) Uani 0.8692(12) 1 d . U P B 1
C3_7 C 0.9654(4) 0.2744(2) 0.93435(17) 0.0417(8) Uani 0.8692(12) 1 d . U P B 1
C4_7 C 0.9036(5) 0.3375(3) 0.9349(2) 0.0608(10) Uani 0.8692(12) 1 d . U P B 1
C5_7 C 0.8919(3) 0.16044(18) 0.82601(14) 0.0361(6) Uani 0.8692(12) 1 d . U P B 1
C6_7 C 0.8738(4) 0.0834(2) 0.83666(18) 0.0479(8) Uani 0.8692(12) 1 d . U P B 1
F1_7 F 1.0943(3) 0.19061(13) 0.90558(14) 0.0315(6) Uani 0.8692(12) 1 d . U P B 1
F2_7 F 0.97545(19) 0.28819(10) 0.82782(8) 0.0401(4) Uani 0.8692(12) 1 d . U P B 1
F3_7 F 1.15376(18) 0.31076(10) 0.89837(9) 0.0415(4) Uani 0.8692(12) 1 d . U P B 1
F4_7 F 1.25718(19) 0.22749(14) 0.84143(10) 0.0504(5) Uani 0.8692(12) 1 d . U P B 1
F5_7 F 1.1056(2) 0.14339(11) 0.78124(9) 0.0441(4) Uani 0.8692(12) 1 d . U P B 1
F6_7 F 1.1929(2) 0.32729(12) 0.78487(10) 0.0536(6) Uani 0.8692(12) 1 d . U P B 1
F7_7 F 1.2329(2) 0.23506(16) 0.73024(12) 0.0668(7) Uani 0.8692(12) 1 d . U P B 1
F8_7 F 1.0469(7) 0.2415(4) 0.7217(2) 0.0494(10) Uani 0.8692(12) 1 d . U P B 1
F9_7 F 1.0578(2) 0.30025(12) 0.98537(9) 0.0491(5) Uani 0.8692(12) 1 d . U P B 1
F10_7 F 0.8833(3) 0.2203(3) 0.94592(16) 0.0542(8) Uani 0.8692(12) 1 d . U P B 1
F11_7 F 0.8643(3) 0.3526(2) 0.98616(14) 0.0843(10) Uani 0.8692(12) 1 d . U P B 1
F12_7 F 0.9807(3) 0.39628(15) 0.93094(13) 0.0773(8) Uani 0.8692(12) 1 d . U P B 1
F13_7 F 0.8033(3) 0.3204(2) 0.89079(14) 0.0745(9) Uani 0.8692(12) 1 d . U P B 1
F14_7 F 0.78778(18) 0.18116(13) 0.83632(9) 0.0482(5) Uani 0.8692(12) 1 d . U P B 1
F15_7 F 0.88240(18) 0.14993(11) 0.76591(8) 0.0413(4) Uani 0.8692(12) 1 d . U P B 1
F16_7 F 0.9616(2) 0.05296(12) 0.82293(12) 0.0616(6) Uani 0.8692(12) 1 d . U P B 1
F17_7 F 0.8633(4) 0.0858(4) 0.8932(3) 0.0593(12) Uani 0.8692(12) 1 d . U P B 1
F18_7 F 0.7662(3) 0.04150(15) 0.80193(12) 0.0680(8) Uani 0.8692(12) 1 d . U P B 1
P1_7 P 1.03689(7) 0.24059(4) 0.86743(3) 0.02999(18) Uani 0.8692(12) 1 d . U P B 1
C1_8 C 0.848(2) 0.1212(15) 0.8546(12) 0.0455(17) Uani 0.1308(12) 1 d . U P B 2
C2_8 C 0.795(2) 0.0654(17) 0.8084(14) 0.0500(19) Uani 0.1308(12) 1 d D U P B 2
C3_8 C 1.120(2) 0.2603(13) 0.8324(10) 0.0394(15) Uani 0.1308(12) 1 d . U P B 2
C4_8 C 1.144(3) 0.2466(12) 0.7731(17) 0.0466(19) Uani 0.1308(12) 1 d D U P B 2
C5_8 C 0.974(3) 0.2700(19) 0.9132(14) 0.0463(16) Uani 0.1308(12) 1 d . U P B 2
C6_8 C 0.877(4) 0.321(2) 0.9132(17) 0.0583(19) Uani 0.1308(12) 1 d . U P B 2
F1_8 F 0.8898(12) 0.2190(7) 0.8007(6) 0.043(2) Uani 0.1308(12) 1 d . U P B 2
F2_8 F 1.073(2) 0.1692(11) 0.8969(12) 0.040(3) Uani 0.1308(12) 1 d . U P B 2
F3_8 F 1.0075(13) 0.1355(7) 0.7946(6) 0.044(2) Uani 0.1308(12) 1 d . U P B 2
F4_8 F 0.7463(13) 0.1508(9) 0.8620(7) 0.052(3) Uani 0.1308(12) 1 d . U P B 2
F5_8 F 0.892(3) 0.087(3) 0.896(2) 0.050(4) Uani 0.1308(12) 1 d . U P B 2
F6_8 F 0.6811(15) 0.0155(9) 0.8079(7) 0.057(3) Uani 0.1308(12) 1 d D U P B 2
F7_8 F 0.8604(15) 0.0118(8) 0.7913(8) 0.058(3) Uani 0.1308(12) 1 d D U P B 2
F8_8 F 0.7579(14) 0.0750(8) 0.7495(6) 0.052(3) Uani 0.1308(12) 1 d D U P B 2
F9_8 F 1.1032(13) 0.3327(7) 0.8409(6) 0.046(2) Uani 0.1308(12) 1 d . U P B 2
F10_8 F 1.2299(11) 0.2707(7) 0.8712(6) 0.036(2) Uani 0.1308(12) 1 d . U P B 2
F11_8 F 1.2496(17) 0.2968(11) 0.7667(8) 0.062(3) Uani 0.1308(12) 1 d D U P B 2
F12_8 F 1.038(5) 0.249(3) 0.7317(18) 0.053(4) Uani 0.1308(12) 1 d D U P B 2
F13_8 F 1.2059(14) 0.1906(9) 0.7640(7) 0.057(2) Uani 0.1308(12) 1 d D U P B 2
F14_8 F 0.918(2) 0.2292(19) 0.9576(13) 0.052(3) Uani 0.1308(12) 1 d . U P B 2
F15_8 F 1.0801(12) 0.3138(7) 0.9463(6) 0.044(2) Uani 0.1308(12) 1 d . U P B 2
F16_8 F 0.9152(18) 0.3648(10) 0.8745(8) 0.067(2) Uani 0.1308(12) 1 d . U P B 2
F17_8 F 0.896(2) 0.3730(14) 0.9599(12) 0.076(3) Uani 0.1308(12) 1 d . U P B 2
F18_8 F 0.758(2) 0.2860(12) 0.8823(10) 0.059(3) Uani 0.1308(12) 1 d . U P B 2
P1_8 P 0.9820(6) 0.1962(3) 0.8477(3) 0.0380(10) Uani 0.1308(12) 1 d . U P B 2
C1_9 C 0.7173(5) -0.0455(2) 0.15241(19) 0.0739(12) Uani 1 1 d . . . . .
H1_9 H 0.760547 -0.081338 0.164669 0.089 Uiso 1 1 calc R U . . .
Cl1_9 Cl 0.78262(13) 0.03757(6) 0.20391(5) 0.0813(3) Uani 1 1 d . . . . .
Cl2_9 Cl 0.55926(16) -0.07622(10) 0.15330(7) 0.1165(6) Uani 1 1 d . . . . .
Cl3_9 Cl 0.73557(16) -0.04301(8) 0.07987(5) 0.0959(4) Uani 1 1 d . . . . .

loop_
_atom_site_aniso_label
_atom_site_aniso_U_11
_atom_site_aniso_U_22
_atom_site_aniso_U_33
_atom_site_aniso_U_23
_atom_site_aniso_U_13
_atom_site_aniso_U_12
C1_1 0.0252(11) 0.0203(10) 0.0238(11) 0.0042(8) 0.0064(9) 0.0071(8)
N1_1 0.0296(10) 0.0185(9) 0.0202(9) 0.0035(7) 0.0035(7) 0.0064(7)
Cu1_1 0.03056(19) 0.02362(18) 0.01967(17) 0.00359(13) 0.00169(13) 0.00912(14)
C2_1 0.0352(12) 0.0253(11) 0.0198(11) 0.0053(9) 0.0043(9) 0.0068(9)
N2_1 0.0264(9) 0.0202(9) 0.0195(9) 0.0039(7) 0.0051(7) 0.0056(7)
C3_1 0.0334(12) 0.0247(11) 0.0188(10) 0.0030(9) 0.0050(9) 0.0079(9)
C4_1 0.0363(12) 0.0193(10) 0.0200(10) 0.0037(8) 0.0032(9) 0.0068(9)
C5_1 0.0403(14) 0.0262(12) 0.0232(11) 0.0039(9) 0.0067(10) 0.0104(10)
C6_1 0.0550(17) 0.0297(13) 0.0364(14) 0.0013(11) 0.0152(13) 0.0148(12)
C7_1 0.0620(19) 0.0211(12) 0.0407(15) -0.0007(11) 0.0127(14) 0.0071(12)
C8_1 0.0473(15) 0.0240(12) 0.0327(13) 0.0032(10) 0.0066(11) 0.0017(11)
C9_1 0.0371(13) 0.0238(11) 0.0226(11) 0.0049(9) 0.0019(10) 0.0044(10)
C10_1 0.0410(14) 0.0293(12) 0.0335(13) 0.0055(10) 0.0144(11) 0.0132(11)
C11_1 0.0435(16) 0.0516(18) 0.0480(17) 0.0159(14) 0.0139(13) 0.0193(14)
C12_1 0.0518(17) 0.0450(16) 0.0383(15) 0.0135(13) 0.0184(13) 0.0167(13)
C13_1 0.0313(12) 0.0271(12) 0.0338(13) 0.0082(10) 0.0029(10) 0.0033(10)
C14_1 0.083(3) 0.0457(18) 0.072(2) 0.0279(17) 0.050(2) 0.0297(18)
C15_1 0.050(2) 0.119(4) 0.050(2) 0.018(2) -0.0018(16) 0.041(2)
C16_1 0.0287(11) 0.0194(10) 0.0204(10) 0.0027(8) 0.0050(8) 0.0073(9)
C17_1 0.0306(12) 0.0275(12) 0.0257(11) 0.0061(9) 0.0088(9) 0.0113(9)
C18_1 0.0382(13) 0.0300(12) 0.0316(13) 0.0067(10) 0.0084(10) 0.0178(11)
C19_1 0.0450(15) 0.0229(11) 0.0320(13) 0.0076(10) 0.0081(11) 0.0120(10)
C20_1 0.0330(12) 0.0243(11) 0.0292(12) 0.0073(9) 0.0061(10) 0.0050(9)
C21_1 0.0293(11) 0.0238(11) 0.0202(10) 0.0033(8) 0.0043(9) 0.0071(9)
C22_1 0.0292(12) 0.0363(14) 0.0421(15) 0.0115(11) 0.0137(11) 0.0118(10)
C23_1 0.0370(16) 0.062(2) 0.058(2) 0.0125(17) 0.0050(15) 0.0002(15)
C24_1 0.0510(19) 0.064(2) 0.064(2) 0.0128(18) 0.0333(17) 0.0197(17)
C25_1 0.0269(12) 0.0299(12) 0.0312(12) 0.0081(10) 0.0055(10) 0.0081(10)
C26_1 0.0293(13) 0.0443(16) 0.0512(18) 0.0068(13) -0.0014(12) 0.0055(12)
C27_1 0.0372(15) 0.0547(18) 0.0424(16) 0.0011(13) 0.0096(12) 0.0210(13)
N1_2 0.0273(10) 0.0245(9) 0.0249(10) 0.0042(8) 0.0026(8) 0.0105(8)
C1_2 0.0279(12) 0.0383(13) 0.0289(12) 0.0075(10) 0.0065(10) 0.0146(10)
N2_2 0.0469(13) 0.0379(12) 0.0224(10) 0.0017(9) 0.0023(9) 0.0158(10)
C3_2 0.0360(13) 0.0206(10) 0.0245(11) 0.0036(9) 0.0023(10) 0.0129(9)
C4_2 0.0292(12) 0.0282(12) 0.0282(12) 0.0093(9) 0.0078(9) 0.0141(9)
C5_2 0.0255(11) 0.0288(12) 0.0301(12) 0.0084(10) 0.0021(9) 0.0102(9)
C6_2 0.071(2) 0.0379(15) 0.0284(13) 0.0072(11) 0.0168(13) 0.0261(14)
C7_2 0.0554(19) 0.0543(19) 0.0315(15) 0.0017(13) -0.0104(13) 0.0211(15)
C2_2 0.0243(11) 0.0405(14) 0.0300(13) 0.0063(11) 0.0013(10) 0.0108(10)
C1_3 0.0231(12) 0.0374(13) 0.0439(14) 0.0107(11) 0.0083(11) 0.0094(10)
C2_3 0.0320(13) 0.0460(15) 0.0397(15) 0.0159(12) 0.0071(12) 0.0076(12)
C3_3 0.0257(13) 0.0295(13) 0.0425(15) 0.0107(11) 0.0100(11) 0.0097(10)
C4_3 0.0240(12) 0.0326(14) 0.0487(16) 0.0160(12) 0.0108(12) 0.0087(11)
C5_3 0.0207(11) 0.0340(13) 0.0452(14) 0.0174(11) 0.0083(10) 0.0098(10)
C6_3 0.0318(14) 0.0332(14) 0.0531(17) 0.0098(13) 0.0028(12) 0.0097(11)
F1_3 0.0316(8) 0.0331(8) 0.0383(9) 0.0088(7) 0.0134(7) 0.0157(7)
F2_3 0.0249(8) 0.0308(9) 0.0427(10) 0.0080(8) 0.0114(7) 0.0096(6)
F3_3 0.0255(8) 0.0297(11) 0.0425(11) 0.0055(8) 0.0065(7) 0.0073(8)
F4_3 0.0377(9) 0.0304(8) 0.0525(11) 0.0165(8) 0.0060(8) 0.0101(7)
F5_3 0.0247(8) 0.0492(11) 0.0529(12) 0.0193(10) 0.0085(8) 0.0134(8)
F6_3 0.0450(10) 0.0517(11) 0.0425(11) 0.0046(9) 0.0164(9) 0.0065(9)
F7_3 0.0416(11) 0.0668(14) 0.0486(12) 0.0303(11) 0.0112(9) 0.0103(10)
F8_3 0.0313(10) 0.0598(14) 0.0458(13) 0.0174(11) 0.0165(11) 0.0080(9)
F9_3 0.0265(9) 0.0393(10) 0.0582(12) 0.0209(9) 0.0190(8) 0.0108(8)
F10_3 0.0408(9) 0.0385(9) 0.0362(9) 0.0121(7) 0.0137(7) 0.0110(7)
F11_3 0.0401(10) 0.0390(10) 0.0727(15) 0.0293(10) 0.0212(10) 0.0123(8)
F12_3 0.0352(9) 0.0287(9) 0.0593(12) 0.0011(8) 0.0025(8) 0.0123(7)
F13_3 0.0238(11) 0.0332(14) 0.0600(17) 0.0161(11) 0.0128(9) 0.0121(8)
F14_3 0.0221(7) 0.0297(8) 0.0448(10) 0.0104(7) 0.0030(7) 0.0101(6)
F15_3 0.0249(8) 0.0318(8) 0.0524(10) 0.0168(8) 0.0141(7) 0.0034(6)
F16_3 0.0338(15) 0.0315(14) 0.0661(17) -0.0008(12) -0.0087(12) 0.0053(9)
F17_3 0.0599(12) 0.0457(11) 0.0469(11) 0.0013(9) 0.0167(9) 0.0181(10)
F18_3 0.0388(10) 0.0327(9) 0.0644(13) 0.0060(9) 0.0026(9) 0.0166(8)
P1_3 0.0203(3) 0.0267(3) 0.0357(4) 0.0086(3) 0.0090(3) 0.0075(2)
C1_4 0.029(2) 0.042(2) 0.042(2) 0.009(2) 0.012(2) 0.007(2)
C2_4 0.034(3) 0.048(3) 0.046(3) 0.012(3) 0.011(3) 0.008(3)
C3_4 0.031(3) 0.037(3) 0.049(3) 0.007(3) 0.008(3) 0.008(3)
C4_4 0.038(3) 0.037(3) 0.057(3) 0.005(3) 0.003(3) 0.010(3)
C5_4 0.024(2) 0.028(2) 0.044(2) 0.014(2) 0.013(2) 0.008(2)
C6_4 0.030(3) 0.032(3) 0.055(3) 0.011(3) 0.008(3) 0.010(3)
F1_4 0.013(3) 0.039(4) 0.061(5) 0.007(4) 0.010(3) 0.017(3)
F2_4 0.030(4) 0.038(4) 0.045(4) 0.012(4) 0.016(4) 0.009(4)
F3_4 0.033(4) 0.031(4) 0.052(4) 0.013(3) 0.008(4) 0.008(3)
F4_4 0.026(5) 0.060(6) 0.045(6) 0.008(6) 0.012(5) 0.003(5)
F5_4 0.043(5) 0.051(4) 0.054(5) 0.001(4) 0.016(5) 0.012(4)
F6_4 0.038(4) 0.061(5) 0.051(5) 0.002(5) 0.006(4) 0.001(4)
F7_4 0.049(5) 0.063(5) 0.048(4) 0.014(4) 0.003(4) -0.002(5)
F8_4 0.051(5) 0.054(4) 0.052(5) 0.020(4) 0.008(4) 0.016(4)
F9_4 0.044(5) 0.047(5) 0.050(5) 0.014(4) 0.002(4) 0.010(4)
F10_4 0.042(5) 0.048(6) 0.056(6) 0.005(5) 0.019(5) 0.009(5)
F11_4 0.046(5) 0.040(4) 0.075(5) 0.001(4) -0.008(5) 0.012(4)
F12_4 0.046(6) 0.054(6) 0.057(5) -0.002(5) 0.001(5) 0.010(5)
F13_4 0.034(5) 0.034(7) 0.064(6) 0.002(6) 0.000(5) 0.003(5)
F14_4 0.038(5) 0.034(6) 0.056(5) 0.007(5) 0.004(4) 0.004(5)
F15_4 0.030(4) 0.033(5) 0.063(4) 0.012(4) 0.028(4) -0.003(4)
F16_4 0.039(5) 0.043(5) 0.065(5) 0.002(4) 0.011(4) 0.016(4)
F17_4 0.038(5) 0.037(5) 0.078(6) 0.024(5) 0.000(5) 0.007(4)
F18_4 0.028(6) 0.033(6) 0.058(6) 0.016(5) 0.011(5) 0.012(5)
P1_4 0.0203(3) 0.0267(3) 0.0357(4) 0.0086(3) 0.0090(3) 0.0075(2)
C1_5 0.0207(10) 0.0182(10) 0.0225(10) 0.0017(8) 0.0021(8) 0.0060(8)
Cu1_5 0.02428(17) 0.01900(16) 0.01813(16) 0.00220(12) 0.00184(12) 0.00606(12)
N1_5 0.0268(9) 0.0186(9) 0.0192(9) 0.0020(7) 0.0021(7) 0.0080(7)
C2_5 0.0365(13) 0.0255(11) 0.0178(10) 0.0013(9) 0.0022(9) 0.0126(10)
N2_5 0.0267(9) 0.0183(9) 0.0190(9) 0.0024(7) 0.0021(7) 0.0068(7)
C3_5 0.0359(12) 0.0258(11) 0.0193(11) 0.0059(9) 0.0031(9) 0.0128(9)
C4_5 0.0288(11) 0.0176(10) 0.0202(10) 0.0014(8) 0.0052(8) 0.0069(8)
C5_5 0.0284(11) 0.0213(10) 0.0242(11) 0.0042(8) 0.0061(9) 0.0079(9)
C6_5 0.0368(13) 0.0238(11) 0.0302(12) 0.0083(9) 0.0095(10) 0.0119(10)
C7_5 0.0413(14) 0.0223(11) 0.0291(12) 0.0066(9) 0.0112(10) 0.0071(10)
C8_5 0.0322(12) 0.0252(12) 0.0311(13) 0.0019(9) 0.0091(10) 0.0012(9)
C9_5 0.0267(11) 0.0247(11) 0.0229(11) -0.0012(9) 0.0036(9) 0.0060(9)
C10_5 0.0293(12) 0.0303(12) 0.0465(15) 0.0184(11) 0.0129(11) 0.0129(10)
C11_5 0.0475(16) 0.0464(16) 0.0553(18) 0.0254(14) 0.0301(14) 0.0251(13)
C12_5 0.0272(13) 0.0499(18) 0.066(2) 0.0042(15) 0.0054(13) 0.0077(12)
C13_5 0.0272(12) 0.0335(13) 0.0378(14) 0.0022(11) 0.0046(10) 0.0090(10)
C14_5 0.0495(18) 0.061(2) 0.061(2) 0.0164(17) 0.0269(16) 0.0307(16)
C15_5 0.0467(19) 0.063(2) 0.063(2) -0.0100(18) -0.0179(17) 0.0219(17)
C16_5 0.0388(13) 0.0174(10) 0.0208(11) 0.0044(8) 0.0024(9) 0.0061(9)
C17_5 0.0492(15) 0.0213(11) 0.0259(12) 0.0044(9) 0.0034(11) 0.0151(10)
C18_5 0.073(2) 0.0227(13) 0.0386(15) 0.0025(11) 0.0100(14) 0.0203(13)
C19_5 0.081(2) 0.0182(12) 0.0455(17) 0.0006(11) 0.0091(16) 0.0044(14)
C20_5 0.0613(19) 0.0253(13) 0.0387(15) 0.0048(11) 0.0069(14) -0.0098(13)
C21_5 0.0435(15) 0.0259(12) 0.0266(12) 0.0061(10) 0.0055(11) -0.0006(10)
C22_5 0.0441(15) 0.0342(13) 0.0303(13) 0.0006(10) 0.0049(11) 0.0238(12)
C23_5 0.063(2) 0.0531(18) 0.0411(16) 0.0002(14) -0.0015(14) 0.0410(17)
C24_5 0.0394(15) 0.0563(19) 0.0458(17) 0.0143(14) 0.0088(13) 0.0201(14)
C25_5 0.0316(13) 0.0422(15) 0.0364(14) 0.0046(12) 0.0051(11) -0.0024(11)
C26_5 0.052(2) 0.075(2) 0.054(2) 0.0206(18) 0.0224(17) 0.0023(18)
C27_5 0.0441(18) 0.063(2) 0.052(2) 0.0089(16) -0.0004(15) 0.0068(16)
N1_6 0.0213(9) 0.0200(9) 0.0229(9) 0.0036(7) 0.0038(7) 0.0071(7)
C1_6 0.0203(10) 0.0300(11) 0.0255(11) 0.0049(9) 0.0061(9) 0.0113(9)
N2_6 0.0320(11) 0.0396(12) 0.0205(10) 0.0022(8) 0.0056(8) 0.0096(9)
C3_6 0.0242(11) 0.0224(10) 0.0221(11) 0.0036(8) 0.0050(9) 0.0068(8)
C4_6 0.0198(10) 0.0293(12) 0.0283(12) 0.0046(9) 0.0086(9) 0.0065(9)
C5_6 0.0175(10) 0.0256(11) 0.0278(11) 0.0030(9) 0.0029(8) 0.0056(8)
C6_6 0.0436(16) 0.064(2) 0.0257(13) -0.0016(13) -0.0064(12) 0.0209(14)
C7_6 0.0477(17) 0.065(2) 0.0252(13) -0.0005(13) 0.0154(12) 0.0088(15)
C2_6 0.0200(10) 0.0322(12) 0.0241(11) 0.0050(9) 0.0037(9) 0.0098(9)
C1_7 0.0348(13) 0.0421(15) 0.0334(14) 0.0118(12) 0.0073(11) 0.0050(12)
C2_7 0.0458(16) 0.0490(17) 0.037(2) 0.0157(13) 0.0130(14) -0.0014(14)
C3_7 0.0455(16) 0.0523(17) 0.0316(16) 0.0097(15) 0.0073(14) 0.0235(13)
C4_7 0.067(2) 0.071(2) 0.046(2) 0.0010(19) 0.0033(17) 0.0405(18)
C5_7 0.0329(13) 0.0397(14) 0.0310(13) 0.0103(11) 0.0033(11) 0.0012(11)
C6_7 0.0505(18) 0.0400(16) 0.0417(16) 0.0131(14) 0.0010(14) -0.0086(14)
F1_7 0.0322(13) 0.0305(14) 0.0309(13) 0.0114(11) 0.0015(9) 0.0062(10)
F2_7 0.0523(11) 0.0341(9) 0.0348(9) 0.0127(7) 0.0027(8) 0.0143(8)
F3_7 0.0457(10) 0.0332(9) 0.0375(10) 0.0093(7) -0.0022(8) 0.0012(8)
F4_7 0.0342(10) 0.0707(14) 0.0472(12) 0.0185(11) 0.0092(9) 0.0121(9)
F5_7 0.0523(11) 0.0422(10) 0.0423(10) 0.0096(8) 0.0178(9) 0.0173(9)
F6_7 0.0569(13) 0.0467(12) 0.0439(12) 0.0214(9) 0.0000(10) -0.0162(10)
F7_7 0.0639(14) 0.0859(18) 0.0554(14) 0.0234(13) 0.0324(12) 0.0097(13)
F8_7 0.0595(17) 0.051(2) 0.0274(19) 0.0099(16) 0.0039(14) -0.0038(13)
F9_7 0.0590(12) 0.0564(12) 0.0298(10) 0.0026(9) -0.0004(9) 0.0267(10)
F10_7 0.0494(19) 0.086(2) 0.0370(19) 0.0216(16) 0.0172(13) 0.0257(17)
F11_7 0.098(2) 0.114(2) 0.0515(15) -0.0015(16) 0.0142(15) 0.0741(19)
F12_7 0.110(2) 0.0515(14) 0.0688(16) 0.0019(12) -0.0027(15) 0.0471(14)
F13_7 0.076(2) 0.101(2) 0.0542(16) 0.0068(17) -0.0001(15) 0.0636(18)
F14_7 0.0320(9) 0.0739(14) 0.0384(10) 0.0175(10) 0.0030(8) 0.0138(9)
F15_7 0.0464(10) 0.0444(10) 0.0258(9) 0.0076(7) -0.0015(7) 0.0049(8)
F16_7 0.0733(15) 0.0323(10) 0.0768(16) 0.0180(10) 0.0120(12) 0.0078(10)
F17_7 0.057(3) 0.0609(15) 0.0532(18) 0.0317(13) 0.004(2) -0.011(2)
F18_7 0.0638(16) 0.0532(15) 0.0590(15) 0.0113(12) -0.0089(12) -0.0243(12)
P1_7 0.0337(4) 0.0282(4) 0.0264(4) 0.0077(3) 0.0034(3) 0.0060(3)
C1_8 0.043(3) 0.044(3) 0.041(3) 0.014(3) 0.003(3) -0.004(3)
C2_8 0.049(3) 0.044(3) 0.046(3) 0.013(3) 0.003(3) -0.007(3)
C3_8 0.040(2) 0.041(2) 0.035(2) 0.012(2) 0.007(2) 0.004(2)
C4_8 0.046(3) 0.051(3) 0.038(3) 0.012(3) 0.011(3) 0.001(3)
C5_8 0.049(3) 0.053(3) 0.036(3) 0.007(3) 0.005(3) 0.019(2)
C6_8 0.064(3) 0.066(3) 0.046(3) 0.004(3) 0.003(3) 0.035(3)
F1_8 0.042(4) 0.048(4) 0.035(4) 0.012(3) 0.001(3) 0.006(3)
F2_8 0.042(6) 0.034(6) 0.036(5) 0.007(5) 0.000(5) 0.000(5)
F3_8 0.049(4) 0.040(4) 0.041(4) 0.009(3) 0.011(3) 0.004(3)
F4_8 0.043(5) 0.058(5) 0.050(5) 0.012(5) 0.011(4) 0.001(4)
F5_8 0.050(7) 0.050(6) 0.042(5) 0.019(5) 0.001(6) -0.007(6)
F6_8 0.054(5) 0.050(6) 0.055(6) 0.016(5) 0.008(5) -0.015(5)
F7_8 0.057(5) 0.041(4) 0.063(5) 0.010(4) 0.002(4) -0.005(4)
F8_8 0.058(5) 0.042(5) 0.044(4) 0.009(4) 0.002(4) -0.005(4)
F9_8 0.055(5) 0.036(4) 0.041(4) 0.012(4) 0.004(4) 0.003(4)
F10_8 0.034(4) 0.034(4) 0.038(4) 0.014(4) 0.003(3) 0.000(4)
F11_8 0.059(5) 0.069(5) 0.052(5) 0.022(5) 0.019(4) -0.006(5)
F12_8 0.056(6) 0.056(7) 0.034(6) 0.010(6) 0.001(6) -0.004(5)
F13_8 0.054(4) 0.059(4) 0.053(4) 0.006(4) 0.017(4) 0.008(4)
F14_8 0.053(6) 0.068(5) 0.035(5) 0.012(4) 0.010(5) 0.017(5)
F15_8 0.044(4) 0.048(4) 0.037(4) 0.011(4) -0.001(4) 0.014(3)
F16_8 0.078(5) 0.064(5) 0.060(4) 0.009(4) 0.005(4) 0.035(4)
F17_8 0.085(5) 0.079(5) 0.061(5) -0.003(4) 0.002(5) 0.047(5)
F18_8 0.062(5) 0.070(6) 0.048(6) 0.008(5) 0.004(5) 0.034(5)
P1_8 0.0379(19) 0.038(2) 0.0328(18) 0.0072(16) 0.0055(16) 0.0020(17)
C1_9 0.095(3) 0.061(2) 0.052(2) 0.0069(18) -0.009(2) 0.018(2)
Cl1_9 0.1034(9) 0.0607(6) 0.0649(6) -0.0081(5) 0.0190(6) 0.0137(6)
Cl2_9 0.1068(11) 0.1294(13) 0.0896(9) 0.0501(9) -0.0231(8) -0.0090(9)
Cl3_9 0.1384(12) 0.1061(9) 0.0508(6) 0.0070(6) 0.0144(6) 0.0658(9)

loop_
_atom_type_symbol
_atom_type_description
_atom_type_scat_dispersion_real
_atom_type_scat_dispersion_imag
_atom_type_scat_source
C C 0.0181 0.0091 'International Tables Vol C Tables 4.2.6.8 and 6.1.1.4'
H H 0.0000 0.0000 'International Tables Vol C Tables 4.2.6.8 and 6.1.1.4'
N N 0.0311 0.0180 'International Tables Vol C Tables 4.2.6.8 and 6.1.1.4'
F F 0.0727 0.0534 'International Tables Vol C Tables 4.2.6.8 and 6.1.1.4'
P P 0.2955 0.4335 'International Tables Vol C Tables 4.2.6.8 and 6.1.1.4'
Cl Cl 0.3639 0.7018 'International Tables Vol C Tables 4.2.6.8 and 6.1.1.4'
Cu Cu -1.9646 0.5888 'International Tables Vol C Tables 4.2.6.8 and 6.1.1.4'

loop_
_geom_angle_atom_site_label_1
_geom_angle_atom_site_label_2
_geom_angle_atom_site_label_3
_geom_angle
_geom_angle_site_symmetry_1
_geom_angle_site_symmetry_3
_geom_angle_publ_flag
N1_1 C1_1 N2_1 104.02(19) . . ?
N1_1 C1_1 Cu1_1 126.86(17) . . ?
N2_1 C1_1 Cu1_1 129.12(17) . . ?
C1_1 N1_1 C2_1 111.50(19) . . ?
C1_1 N1_1 C4_1 125.23(19) . . ?
C2_1 N1_1 C4_1 123.27(19) . . ?
C1_1 Cu1_1 N1_2 178.07(9) . . ?
C3_1 C2_1 N1_1 106.8(2) . . ?
C3_1 C2_1 H2_1 126.6 . . ?
N1_1 C2_1 H2_1 126.6 . . ?
C1_1 N2_1 C3_1 111.13(19) . . ?
C1_1 N2_1 C16_1 124.89(19) . . ?
C3_1 N2_1 C16_1 123.97(19) . . ?
C2_1 C3_1 N2_1 106.6(2) . . ?
C2_1 C3_1 H3_1 126.7 . . ?
N2_1 C3_1 H3_1 126.7 . . ?
C5_1 C4_1 C9_1 123.4(2) . . ?
C5_1 C4_1 N1_1 118.8(2) . . ?
C9_1 C4_1 N1_1 117.8(2) . . ?
C6_1 C5_1 C4_1 117.1(2) . . ?
C6_1 C5_1 C10_1 120.1(2) . . ?
C4_1 C5_1 C10_1 122.7(2) . . ?
C7_1 C6_1 C5_1 121.2(3) . . ?
C7_1 C6_1 H6_1 119.4 . . ?
C5_1 C6_1 H6_1 119.4 . . ?
C8_1 C7_1 C6_1 120.4(2) . . ?
C8_1 C7_1 H7_1 119.8 . . ?
C6_1 C7_1 H7_1 119.8 . . ?
C7_1 C8_1 C9_1 120.9(3) . . ?
C7_1 C8_1 H8_1 119.5 . . ?
C9_1 C8_1 H8_1 119.5 . . ?
C8_1 C9_1 C4_1 117.0(2) . . ?
C8_1 C9_1 C13_1 120.4(2) . . ?
C4_1 C9_1 C13_1 122.5(2) . . ?
C5_1 C10_1 C11_1 112.7(2) . . ?
C5_1 C10_1 C12_1 109.1(2) . . ?
C11_1 C10_1 C12_1 110.7(2) . . ?
C5_1 C10_1 H10_1 108.1 . . ?
C11_1 C10_1 H10_1 108.1 . . ?
C12_1 C10_1 H10_1 108.1 . . ?
C10_1 C11_1 H11A_1 109.5 . . ?
C10_1 C11_1 H11B_1 109.5 . . ?
H11A_1 C11_1 H11B_1 109.5 . . ?
C10_1 C11_1 H11C_1 109.5 . . ?
H11A_1 C11_1 H11C_1 109.5 . . ?
H11B_1 C11_1 H11C_1 109.5 . . ?
C10_1 C12_1 H12A_1 109.5 . . ?
C10_1 C12_1 H12B_1 109.5 . . ?
H12A_1 C12_1 H12B_1 109.5 . . ?
C10_1 C12_1 H12C_1 109.5 . . ?
H12A_1 C12_1 H12C_1 109.5 . . ?
H12B_1 C12_1 H12C_1 109.5 . . ?
C14_1 C13_1 C9_1 112.1(2) . . ?
C14_1 C13_1 C15_1 111.7(3) . . ?
C9_1 C13_1 C15_1 110.0(3) . . ?
C14_1 C13_1 H13_1 107.6 . . ?
C9_1 C13_1 H13_1 107.6 . . ?
C15_1 C13_1 H13_1 107.6 . . ?
C13_1 C14_1 H14A_1 109.5 . . ?
C13_1 C14_1 H14B_1 109.5 . . ?
H14A_1 C14_1 H14B_1 109.5 . . ?
C13_1 C14_1 H14C_1 109.5 . . ?
H14A_1 C14_1 H14C_1 109.5 . . ?
H14B_1 C14_1 H14C_1 109.5 . . ?
C13_1 C15_1 H15A_1 109.5 . . ?
C13_1 C15_1 H15B_1 109.5 . . ?
H15A_1 C15_1 H15B_1 109.5 . . ?
C13_1 C15_1 H15C_1 109.5 . . ?
H15A_1 C15_1 H15C_1 109.5 . . ?
H15B_1 C15_1 H15C_1 109.5 . . ?
C17_1 C16_1 C21_1 123.4(2) . . ?
C17_1 C16_1 N2_1 118.6(2) . . ?
C21_1 C16_1 N2_1 117.9(2) . . ?
C16_1 C17_1 C18_1 117.0(2) . . ?
C16_1 C17_1 C22_1 122.8(2) . . ?
C18_1 C17_1 C22_1 120.2(2) . . ?
C19_1 C18_1 C17_1 120.9(2) . . ?
C19_1 C18_1 H18_1 119.5 . . ?
C17_1 C18_1 H18_1 119.5 . . ?
C18_1 C19_1 C20_1 120.6(2) . . ?
C18_1 C19_1 H19_1 119.7 . . ?
C20_1 C19_1 H19_1 119.7 . . ?
C19_1 C20_1 C21_1 121.1(2) . . ?
C19_1 C20_1 H20_1 119.5 . . ?
C21_1 C20_1 H20_1 119.5 . . ?
C20_1 C21_1 C16_1 117.0(2) . . ?
C20_1 C21_1 C25_1 121.2(2) . . ?
C16_1 C21_1 C25_1 121.8(2) . . ?
C17_1 C22_1 C23_1 110.8(2) . . ?
C17_1 C22_1 C24_1 111.4(2) . . ?
C23_1 C22_1 C24_1 111.0(3) . . ?
C17_1 C22_1 H22_1 107.8 . . ?
C23_1 C22_1 H22_1 107.8 . . ?
C24_1 C22_1 H22_1 107.8 . . ?
C22_1 C23_1 H23A_1 109.5 . . ?
C22_1 C23_1 H23B_1 109.5 . . ?
H23A_1 C23_1 H23B_1 109.5 . . ?
C22_1 C23_1 H23C_1 109.5 . . ?
H23A_1 C23_1 H23C_1 109.5 . . ?
H23B_1 C23_1 H23C_1 109.5 . . ?
C22_1 C24_1 H24A_1 109.5 . . ?
C22_1 C24_1 H24B_1 109.5 . . ?
H24A_1 C24_1 H24B_1 109.5 . . ?
C22_1 C24_1 H24C_1 109.5 . . ?
H24A_1 C24_1 H24C_1 109.5 . . ?
H24B_1 C24_1 H24C_1 109.5 . . ?
C27_1 C25_1 C21_1 110.5(2) . . ?
C27_1 C25_1 C26_1 110.5(2) . . ?
C21_1 C25_1 C26_1 113.2(2) . . ?
C27_1 C25_1 H25_1 107.5 . . ?
C21_1 C25_1 H25_1 107.5 . . ?
C26_1 C25_1 H25_1 107.5 . . ?
C25_1 C26_1 H26A_1 109.5 . . ?
C25_1 C26_1 H26B_1 109.5 . . ?
H26A_1 C26_1 H26B_1 109.5 . . ?
C25_1 C26_1 H26C_1 109.5 . . ?
H26A_1 C26_1 H26C_1 109.5 . . ?
H26B_1 C26_1 H26C_1 109.5 . . ?
C25_1 C27_1 H27A_1 109.5 . . ?
C25_1 C27_1 H27B_1 109.5 . . ?
H27A_1 C27_1 H27B_1 109.5 . . ?
C25_1 C27_1 H27C_1 109.5 . . ?
H27A_1 C27_1 H27C_1 109.5 . . ?
H27B_1 C27_1 H27C_1 109.5 . . ?
C5_2 N1_2 C1_2 115.4(2) . . ?
C5_2 N1_2 Cu1_1 120.92(16) . . ?
C1_2 N1_2 Cu1_1 123.63(17) . . ?
N1_2 C1_2 C2_2 124.4(2) . . ?
N1_2 C1_2 H1_2 117.8 . . ?
C2_2 C1_2 H1_2 117.8 . . ?
C3_2 N2_2 C6_2 121.0(2) . . ?
C3_2 N2_2 C7_2 120.8(2) . . ?
C6_2 N2_2 C7_2 118.2(2) . . ?
N2_2 C3_2 C4_2 122.2(2) . . ?
N2_2 C3_2 C2_2 122.3(2) . . ?
C4_2 C3_2 C2_2 115.5(2) . . ?
C5_2 C4_2 C3_2 120.2(2) . . ?
C5_2 C4_2 H4_2 119.9 . . ?
C3_2 C4_2 H4_2 119.9 . . ?
N1_2 C5_2 C4_2 124.3(2) . . ?
N1_2 C5_2 H5_2 117.8 . . ?
C4_2 C5_2 H5_2 117.8 . . ?
N2_2 C6_2 H6A_2 109.5 . . ?
N2_2 C6_2 H6B_2 109.5 . . ?
H6A_2 C6_2 H6B_2 109.5 . . ?
N2_2 C6_2 H6C_2 109.5 . . ?
H6A_2 C6_2 H6C_2 109.5 . . ?
H6B_2 C6_2 H6C_2 109.5 . . ?
N2_2 C7_2 H7A_2 109.5 . . ?
N2_2 C7_2 H7B_2 109.5 . . ?
H7A_2 C7_2 H7B_2 109.5 . . ?
N2_2 C7_2 H7C_2 109.5 . . ?
H7A_2 C7_2 H7C_2 109.5 . . ?
H7B_2 C7_2 H7C_2 109.5 . . ?
C1_2 C2_2 C3_2 120.1(2) . . ?
C1_2 C2_2 H2_2 119.9 . . ?
C3_2 C2_2 H2_2 119.9 . . ?
F4_3 C1_3 F5_3 103.9(2) . . ?
F4_3 C1_3 C2_3 105.5(2) . . ?
F5_3 C1_3 C2_3 103.3(3) . . ?
F4_3 C1_3 P1_3 113.9(2) . . ?
F5_3 C1_3 P1_3 108.8(2) . . ?
C2_3 C1_3 P1_3 119.8(2) . . ?
F6_3 C2_3 F8_3 108.5(3) . . ?
F6_3 C2_3 F7_3 107.3(3) . . ?
F8_3 C2_3 F7_3 106.4(3) . . ?
F6_3 C2_3 C1_3 111.3(3) . . ?
F8_3 C2_3 C1_3 112.5(3) . . ?
F7_3 C2_3 C1_3 110.5(3) . . ?
F10_3 C3_3 F9_3 104.5(2) . . ?
F10_3 C3_3 C4_3 105.7(3) . . ?
F9_3 C3_3 C4_3 103.8(2) . . ?
F10_3 C3_3 P1_3 113.8(2) . . ?
F9_3 C3_3 P1_3 108.4(2) . . ?
C4_3 C3_3 P1_3 119.2(2) . . ?
F12_3 C4_3 F13_3 107.6(3) . . ?
F12_3 C4_3 F11_3 106.6(3) . . ?
F13_3 C4_3 F11_3 107.4(3) . . ?
F12_3 C4_3 C3_3 111.7(3) . . ?
F13_3 C4_3 C3_3 112.8(3) . . ?
F11_3 C4_3 C3_3 110.5(3) . . ?
F14_3 C5_3 F15_3 104.7(2) . . ?
F14_3 C5_3 C6_3 104.9(2) . . ?
F15_3 C5_3 C6_3 104.6(2) . . ?
F14_3 C5_3 P1_3 109.76(19) . . ?
F15_3 C5_3 P1_3 108.5(2) . . ?
C6_3 C5_3 P1_3 122.8(2) . . ?
F17_3 C6_3 F18_3 108.6(3) . . ?
F17_3 C6_3 F16_3 107.9(3) . . ?
F18_3 C6_3 F16_3 106.1(3) . . ?
F17_3 C6_3 C5_3 112.3(3) . . ?
F18_3 C6_3 C5_3 112.6(3) . . ?
F16_3 C6_3 C5_3 109.0(3) . . ?
F3_3 P1_3 F1_3 90.78(10) . . ?
F3_3 P1_3 F2_3 93.01(10) . . ?
F1_3 P1_3 F2_3 176.15(10) . . ?
F3_3 P1_3 C1_3 85.18(12) . . ?
F1_3 P1_3 C1_3 92.70(11) . . ?
F2_3 P1_3 C1_3 86.95(12) . . ?
F3_3 P1_3 C3_3 85.34(13) . . ?
F1_3 P1_3 C3_3 93.26(11) . . ?
F2_3 P1_3 C3_3 87.73(12) . . ?
C1_3 P1_3 C3_3 168.86(13) . . ?
F3_3 P1_3 C5_3 175.78(12) . . ?
F1_3 P1_3 C5_3 85.01(11) . . ?
F2_3 P1_3 C5_3 91.20(11) . . ?
C1_3 P1_3 C5_3 94.78(13) . . ?
C3_3 P1_3 C5_3 95.11(13) . . ?
F5_4 C1_4 F4_4 105(2) . . ?
F5_4 C1_4 C2_4 108(2) . . ?
F4_4 C1_4 C2_4 104(2) . . ?
F5_4 C1_4 P1_4 106.8(18) . . ?
F4_4 C1_4 P1_4 101.5(17) . . ?
C2_4 C1_4 P1_4 128(2) . . ?
F7_4 C2_4 F8_4 111(3) . . ?
F7_4 C2_4 F6_4 98(2) . . ?
F8_4 C2_4 F6_4 113(2) . . ?
F7_4 C2_4 C1_4 116(3) . . ?
F8_4 C2_4 C1_4 109(2) . . ?
F6_4 C2_4 C1_4 110(2) . . ?
F10_4 C3_4 F9_4 105(2) . . ?
F10_4 C3_4 C4_4 103(2) . . ?
F9_4 C3_4 C4_4 99.9(18) . . ?
F10_4 C3_4 P1_4 122.2(19) . . ?
F9_4 C3_4 P1_4 103.7(17) . . ?
C4_4 C3_4 P1_4 119.6(17) . . ?
F12_4 C4_4 F13_4 111(3) . . ?
F12_4 C4_4 F11_4 103(2) . . ?
F13_4 C4_4 F11_4 120(3) . . ?
F12_4 C4_4 C3_4 107(2) . . ?
F13_4 C4_4 C3_4 110(2) . . ?
F11_4 C4_4 C3_4 105(2) . . ?
F15_4 C5_4 F14_4 95.1(19) . . ?
F15_4 C5_4 C6_4 109(2) . . ?
F14_4 C5_4 C6_4 95.6(19) . . ?
F15_4 C5_4 P1_4 116.9(18) . . ?
F14_4 C5_4 P1_4 112.7(18) . . ?
C6_4 C5_4 P1_4 122.5(17) . . ?
F18_4 C6_4 F16_4 103(2) . . ?
F18_4 C6_4 F17_4 99(3) . . ?
F16_4 C6_4 F17_4 128(2) . . ?
F18_4 C6_4 C5_4 109(2) . . ?
F16_4 C6_4 C5_4 110(2) . . ?
F17_4 C6_4 C5_4 107(2) . . ?
F1_4 P1_4 F3_4 98.6(8) . . ?
F1_4 P1_4 F2_4 177.7(10) . . ?
F3_4 P1_4 F2_4 81.3(8) . . ?
F1_4 P1_4 C3_4 96.8(10) . . ?
F3_4 P1_4 C3_4 86.3(10) . . ?
F2_4 P1_4 C3_4 85.5(10) . . ?
F1_4 P1_4 C5_4 97.8(9) . . ?
F3_4 P1_4 C5_4 163.6(9) . . ?
F2_4 P1_4 C5_4 82.4(9) . . ?
C3_4 P1_4 C5_4 91.2(12) . . ?
F1_4 P1_4 C1_4 96.3(10) . . ?
F3_4 P1_4 C1_4 80.2(10) . . ?
F2_4 P1_4 C1_4 81.4(9) . . ?
C3_4 P1_4 C1_4 162.5(12) . . ?
C5_4 P1_4 C1_4 98.6(12) . . ?
N2_5 C1_5 N1_5 104.28(19) . . ?
N2_5 C1_5 Cu1_5 125.90(16) . . ?
N1_5 C1_5 Cu1_5 129.82(17) . . ?
C1_5 Cu1_5 N1_6 175.45(9) . . ?
C1_5 N1_5 C2_5 111.02(19) . . ?
C1_5 N1_5 C4_5 122.22(19) . . ?
C2_5 N1_5 C4_5 126.63(19) . . ?
C3_5 C2_5 N1_5 106.7(2) . . ?
C3_5 C2_5 H2_5 126.7 . . ?
N1_5 C2_5 H2_5 126.7 . . ?
C1_5 N2_5 C3_5 111.55(18) . . ?
C1_5 N2_5 C16_5 123.02(19) . . ?
C3_5 N2_5 C16_5 125.34(19) . . ?
C2_5 C3_5 N2_5 106.5(2) . . ?
C2_5 C3_5 H3_5 126.8 . . ?
N2_5 C3_5 H3_5 126.8 . . ?
C5_5 C4_5 C9_5 123.1(2) . . ?
C5_5 C4_5 N1_5 118.8(2) . . ?
C9_5 C4_5 N1_5 118.0(2) . . ?
C6_5 C5_5 C4_5 117.1(2) . . ?
C6_5 C5_5 C10_5 120.1(2) . . ?
C4_5 C5_5 C10_5 122.8(2) . . ?
C7_5 C6_5 C5_5 121.0(2) . . ?
C7_5 C6_5 H6_5 119.5 . . ?
C5_5 C6_5 H6_5 119.5 . . ?
C6_5 C7_5 C8_5 120.5(2) . . ?
C6_5 C7_5 H7_5 119.7 . . ?
C8_5 C7_5 H7_5 119.7 . . ?
C7_5 C8_5 C9_5 120.9(2) . . ?
C7_5 C8_5 H8_5 119.5 . . ?
C9_5 C8_5 H8_5 119.5 . . ?
C8_5 C9_5 C4_5 117.3(2) . . ?
C8_5 C9_5 C13_5 120.3(2) . . ?
C4_5 C9_5 C13_5 122.4(2) . . ?
C5_5 C10_5 C12_5 110.5(2) . . ?
C5_5 C10_5 C11_5 112.1(2) . . ?
C12_5 C10_5 C11_5 110.4(2) . . ?
C5_5 C10_5 H10_5 107.9 . . ?
C12_5 C10_5 H10_5 107.9 . . ?
C11_5 C10_5 H10_5 107.9 . . ?
C10_5 C11_5 H11A_5 109.5 . . ?
C10_5 C11_5 H11B_5 109.5 . . ?
H11A_5 C11_5 H11B_5 109.5 . . ?
C10_5 C11_5 H11C_5 109.5 . . ?
H11A_5 C11_5 H11C_5 109.5 . . ?
H11B_5 C11_5 H11C_5 109.5 . . ?
C10_5 C12_5 H12A_5 109.5 . . ?
C10_5 C12_5 H12B_5 109.5 . . ?
H12A_5 C12_5 H12B_5 109.5 . . ?
C10_5 C12_5 H12C_5 109.5 . . ?
H12A_5 C12_5 H12C_5 109.5 . . ?
H12B_5 C12_5 H12C_5 109.5 . . ?
C9_5 C13_5 C14_5 111.1(2) . . ?
C9_5 C13_5 C15_5 110.2(2) . . ?
C14_5 C13_5 C15_5 111.3(3) . . ?
C9_5 C13_5 H13_5 108.1 . . ?
C14_5 C13_5 H13_5 108.1 . . ?
C15_5 C13_5 H13_5 108.1 . . ?
C13_5 C14_5 H14A_5 109.5 . . ?
C13_5 C14_5 H14B_5 109.5 . . ?
H14A_5 C14_5 H14B_5 109.5 . . ?
C13_5 C14_5 H14C_5 109.5 . . ?
H14A_5 C14_5 H14C_5 109.5 . . ?
H14B_5 C14_5 H14C_5 109.5 . . ?
C13_5 C15_5 H15A_5 109.5 . . ?
C13_5 C15_5 H15B_5 109.5 . . ?
H15A_5 C15_5 H15B_5 109.5 . . ?
C13_5 C15_5 H15C_5 109.5 . . ?
H15A_5 C15_5 H15C_5 109.5 . . ?
H15B_5 C15_5 H15C_5 109.5 . . ?
C21_5 C16_5 C17_5 123.5(2) . . ?
C21_5 C16_5 N2_5 117.6(2) . . ?
C17_5 C16_5 N2_5 118.9(2) . . ?
C18_5 C17_5 C16_5 116.7(3) . . ?
C18_5 C17_5 C22_5 120.5(3) . . ?
C16_5 C17_5 C22_5 122.7(2) . . ?
C19_5 C18_5 C17_5 120.9(3) . . ?
C19_5 C18_5 H18_5 119.6 . . ?
C17_5 C18_5 H18_5 119.6 . . ?
C20_5 C19_5 C18_5 121.3(3) . . ?
C20_5 C19_5 H19_5 119.4 . . ?
C18_5 C19_5 H19_5 119.4 . . ?
C19_5 C20_5 C21_5 121.0(3) . . ?
C19_5 C20_5 H20_5 119.5 . . ?
C21_5 C20_5 H20_5 119.5 . . ?
C16_5 C21_5 C20_5 116.6(3) . . ?
C16_5 C21_5 C25_5 123.5(2) . . ?
C20_5 C21_5 C25_5 119.9(3) . . ?
C17_5 C22_5 C23_5 112.7(3) . . ?
C17_5 C22_5 C24_5 110.5(2) . . ?
C23_5 C22_5 C24_5 109.1(3) . . ?
C17_5 C22_5 H22_5 108.1 . . ?
C23_5 C22_5 H22_5 108.1 . . ?
C24_5 C22_5 H22_5 108.1 . . ?
C22_5 C23_5 H23A_5 109.5 . . ?
C22_5 C23_5 H23B_5 109.5 . . ?
H23A_5 C23_5 H23B_5 109.5 . . ?
C22_5 C23_5 H23C_5 109.5 . . ?
H23A_5 C23_5 H23C_5 109.5 . . ?
H23B_5 C23_5 H23C_5 109.5 . . ?
C22_5 C24_5 H24A_5 109.5 . . ?
C22_5 C24_5 H24B_5 109.5 . . ?
H24A_5 C24_5 H24B_5 109.5 . . ?
C22_5 C24_5 H24C_5 109.5 . . ?
H24A_5 C24_5 H24C_5 109.5 . . ?
H24B_5 C24_5 H24C_5 109.5 . . ?
C21_5 C25_5 C27_5 111.3(3) . . ?
C21_5 C25_5 C26_5 110.3(3) . . ?
C27_5 C25_5 C26_5 111.3(3) . . ?
C21_5 C25_5 H25_5 108.0 . . ?
C27_5 C25_5 H25_5 108.0 . . ?
C26_5 C25_5 H25_5 108.0 . . ?
C25_5 C26_5 H26A_5 109.5 . . ?
C25_5 C26_5 H26B_5 109.5 . . ?
H26A_5 C26_5 H26B_5 109.5 . . ?
C25_5 C26_5 H26C_5 109.5 . . ?
H26A_5 C26_5 H26C_5 109.5 . . ?
H26B_5 C26_5 H26C_5 109.5 . . ?
C25_5 C27_5 H27A_5 109.5 . . ?
C25_5 C27_5 H27B_5 109.5 . . ?
H27A_5 C27_5 H27B_5 109.5 . . ?
C25_5 C27_5 H27C_5 109.5 . . ?
H27A_5 C27_5 H27C_5 109.5 . . ?
H27B_5 C27_5 H27C_5 109.5 . . ?
C5_6 N1_6 C1_6 115.39(19) . . ?
C5_6 N1_6 Cu1_5 123.62(16) . . ?
C1_6 N1_6 Cu1_5 120.46(16) . . ?
N1_6 C1_6 C2_6 124.6(2) . . ?
N1_6 C1_6 H1_6 117.7 . . ?
C2_6 C1_6 H1_6 117.7 . . ?
C3_6 N2_6 C7_6 121.0(2) . . ?
C3_6 N2_6 C6_6 120.6(2) . . ?
C7_6 N2_6 C6_6 118.3(2) . . ?
N2_6 C3_6 C4_6 122.5(2) . . ?
N2_6 C3_6 C2_6 121.9(2) . . ?
C4_6 C3_6 C2_6 115.6(2) . . ?
C5_6 C4_6 C3_6 120.1(2) . . ?
C5_6 C4_6 H4_6 119.9 . . ?
C3_6 C4_6 H4_6 119.9 . . ?
N1_6 C5_6 C4_6 124.5(2) . . ?
N1_6 C5_6 H5_6 117.8 . . ?
C4_6 C5_6 H5_6 117.8 . . ?
N2_6 C6_6 H6A_6 109.5 . . ?
N2_6 C6_6 H6B_6 109.5 . . ?
H6A_6 C6_6 H6B_6 109.5 . . ?
N2_6 C6_6 H6C_6 109.5 . . ?
H6A_6 C6_6 H6C_6 109.5 . . ?
H6B_6 C6_6 H6C_6 109.5 . . ?
N2_6 C7_6 H7A_6 109.5 . . ?
N2_6 C7_6 H7B_6 109.5 . . ?
H7A_6 C7_6 H7B_6 109.5 . . ?
N2_6 C7_6 H7C_6 109.5 . . ?
H7A_6 C7_6 H7C_6 109.5 . . ?
H7B_6 C7_6 H7C_6 109.5 . . ?
C1_6 C2_6 C3_6 119.8(2) . . ?
C1_6 C2_6 H2_6 120.1 . . ?
C3_6 C2_6 H2_6 120.1 . . ?
F5_7 C1_7 F4_7 104.5(3) . . ?
F5_7 C1_7 C2_7 105.2(3) . . ?
F4_7 C1_7 C2_7 103.6(3) . . ?
F5_7 C1_7 P1_7 113.6(2) . . ?
F4_7 C1_7 P1_7 108.6(2) . . ?
C2_7 C1_7 P1_7 119.9(3) . . ?
F7_7 C2_7 F8_7 106.0(4) . . ?
F7_7 C2_7 F6_7 107.7(3) . . ?
F8_7 C2_7 F6_7 108.9(5) . . ?
F7_7 C2_7 C1_7 111.0(4) . . ?
F8_7 C2_7 C1_7 111.8(4) . . ?
F6_7 C2_7 C1_7 111.2(3) . . ?
F10_7 C3_7 F9_7 104.6(3) . . ?
F10_7 C3_7 C4_7 106.5(4) . . ?
F9_7 C3_7 C4_7 103.3(3) . . ?
F10_7 C3_7 P1_7 112.9(3) . . ?
F9_7 C3_7 P1_7 108.6(3) . . ?
C4_7 C3_7 P1_7 119.5(3) . . ?
F12_7 C4_7 F13_7 108.6(4) . . ?
F12_7 C4_7 F11_7 109.1(5) . . ?
F13_7 C4_7 F11_7 106.1(4) . . ?
F12_7 C4_7 C3_7 111.7(4) . . ?
F13_7 C4_7 C3_7 112.5(4) . . ?
F11_7 C4_7 C3_7 108.7(4) . . ?
F15_7 C5_7 F14_7 104.3(2) . . ?
F15_7 C5_7 C6_7 105.3(3) . . ?
F14_7 C5_7 C6_7 105.2(3) . . ?
F15_7 C5_7 P1_7 108.7(2) . . ?
F14_7 C5_7 P1_7 109.0(2) . . ?
C6_7 C5_7 P1_7 122.9(2) . . ?
F16_7 C6_7 F18_7 108.1(4) . . ?
F16_7 C6_7 F17_7 111.2(4) . . ?
F18_7 C6_7 F17_7 106.0(4) . . ?
F16_7 C6_7 C5_7 112.6(3) . . ?
F18_7 C6_7 C5_7 108.2(3) . . ?
F17_7 C6_7 C5_7 110.5(5) . . ?
F3_7 P1_7 F1_7 92.46(11) . . ?
F3_7 P1_7 F2_7 89.55(10) . . ?
F1_7 P1_7 F2_7 177.98(12) . . ?
F3_7 P1_7 C3_7 86.21(15) . . ?
F1_7 P1_7 C3_7 87.68(17) . . ?
F2_7 P1_7 C3_7 92.71(14) . . ?
F3_7 P1_7 C1_7 84.53(13) . . ?
F1_7 P1_7 C1_7 87.44(16) . . ?
F2_7 P1_7 C1_7 92.51(13) . . ?
C3_7 P1_7 C1_7 169.33(17) . . ?
F3_7 P1_7 C5_7 175.57(13) . . ?
F1_7 P1_7 C5_7 91.92(13) . . ?
F2_7 P1_7 C5_7 86.07(12) . . ?
C3_7 P1_7 C5_7 94.60(17) . . ?
C1_7 P1_7 C5_7 95.04(14) . . ?
C2_8 C1_8 F5_8 101(3) . . ?
C2_8 C1_8 F4_8 99.6(19) . . ?
F5_8 C1_8 F4_8 119(3) . . ?
C2_8 C1_8 P1_8 119.6(19) . . ?
F5_8 C1_8 P1_8 109(2) . . ?
F4_8 C1_8 P1_8 108.5(18) . . ?
C1_8 C2_8 F7_8 119(2) . . ?
C1_8 C2_8 F6_8 121(2) . . ?
F7_8 C2_8 F6_8 97(2) . . ?
C1_8 C2_8 F8_8 121(2) . . ?
F7_8 C2_8 F8_8 97(2) . . ?
F6_8 C2_8 F8_8 97(2) . . ?
F10_8 C3_8 C4_8 107(2) . . ?
F10_8 C3_8 F9_8 103.0(17) . . ?
C4_8 C3_8 F9_8 101.5(17) . . ?
F10_8 C3_8 P1_8 114.5(14) . . ?
C4_8 C3_8 P1_8 118.6(18) . . ?
F9_8 C3_8 P1_8 110.3(15) . . ?
F13_8 C4_8 F11_8 90(2) . . ?
F13_8 C4_8 C3_8 110(2) . . ?
F11_8 C4_8 C3_8 114(2) . . ?
F13_8 C4_8 F12_8 124(3) . . ?
F11_8 C4_8 F12_8 108(3) . . ?
C3_8 C4_8 F12_8 109(3) . . ?
F15_8 C5_8 F14_8 104(2) . . ?
F15_8 C5_8 C6_8 105(3) . . ?
F14_8 C5_8 C6_8 94(3) . . ?
F15_8 C5_8 P1_8 117(2) . . ?
F14_8 C5_8 P1_8 106(2) . . ?
C6_8 C5_8 P1_8 126(2) . . ?
F17_8 C6_8 F18_8 119(3) . . ?
F17_8 C6_8 F16_8 97(3) . . ?
F18_8 C6_8 F16_8 100(3) . . ?
F17_8 C6_8 C5_8 117(3) . . ?
F18_8 C6_8 C5_8 115(3) . . ?
F16_8 C6_8 C5_8 103(3) . . ?
F1_8 P1_8 F3_8 91.5(8) . . ?
F1_8 P1_8 F2_8 177.4(10) . . ?
F3_8 P1_8 F2_8 88.2(11) . . ?
F1_8 P1_8 C5_8 93.5(12) . . ?
F3_8 P1_8 C5_8 172.8(12) . . ?
F2_8 P1_8 C5_8 87.0(14) . . ?
F1_8 P1_8 C1_8 90.6(10) . . ?
F3_8 P1_8 C1_8 87.5(11) . . ?
F2_8 P1_8 C1_8 86.8(12) . . ?
C5_8 P1_8 C1_8 97.6(15) . . ?
F1_8 P1_8 C3_8 90.2(9) . . ?
F3_8 P1_8 C3_8 84.3(9) . . ?
F2_8 P1_8 C3_8 92.4(12) . . ?
C5_8 P1_8 C3_8 90.6(14) . . ?
C1_8 P1_8 C3_8 171.7(13) . . ?
Cl1_9 C1_9 Cl3_9 112.3(3) . . ?
Cl1_9 C1_9 Cl2_9 110.4(3) . . ?
Cl3_9 C1_9 Cl2_9 110.7(2) . . ?
Cl1_9 C1_9 H1_9 107.8 . . ?
Cl3_9 C1_9 H1_9 107.8 . . ?
Cl2_9 C1_9 H1_9 107.8 . . ?

loop_
_geom_bond_atom_site_label_1
_geom_bond_atom_site_label_2
_geom_bond_distance
_geom_bond_site_symmetry_2
_geom_bond_publ_flag
C1_1 N1_1 1.359(3) . ?
C1_1 N2_1 1.359(3) . ?
C1_1 Cu1_1 1.877(2) . ?
N1_1 C2_1 1.382(3) . ?
N1_1 C4_1 1.445(3) . ?
Cu1_1 N1_2 1.887(2) . ?
C2_1 C3_1 1.347(3) . ?
C2_1 H2_1 0.9500 . ?
N2_1 C3_1 1.391(3) . ?
N2_1 C16_1 1.441(3) . ?
C3_1 H3_1 0.9500 . ?
C4_1 C5_1 1.399(4) . ?
C4_1 C9_1 1.403(4) . ?
C5_1 C6_1 1.390(4) . ?
C5_1 C10_1 1.522(4) . ?
C6_1 C7_1 1.388(5) . ?
C6_1 H6_1 0.9500 . ?
C7_1 C8_1 1.383(4) . ?
C7_1 H7_1 0.9500 . ?
C8_1 C9_1 1.399(4) . ?
C8_1 H8_1 0.9500 . ?
C9_1 C13_1 1.512(4) . ?
C10_1 C11_1 1.523(4) . ?
C10_1 C12_1 1.530(4) . ?
C10_1 H10_1 1.0000 . ?
C11_1 H11A_1 0.9800 . ?
C11_1 H11B_1 0.9800 . ?
C11_1 H11C_1 0.9800 . ?
C12_1 H12A_1 0.9800 . ?
C12_1 H12B_1 0.9800 . ?
C12_1 H12C_1 0.9800 . ?
C13_1 C14_1 1.511(4) . ?
C13_1 C15_1 1.525(4) . ?
C13_1 H13_1 1.0000 . ?
C14_1 H14A_1 0.9800 . ?
C14_1 H14B_1 0.9800 . ?
C14_1 H14C_1 0.9800 . ?
C15_1 H15A_1 0.9800 . ?
C15_1 H15B_1 0.9800 . ?
C15_1 H15C_1 0.9800 . ?
C16_1 C17_1 1.398(3) . ?
C16_1 C21_1 1.404(3) . ?
C17_1 C18_1 1.401(4) . ?
C17_1 C22_1 1.519(3) . ?
C18_1 C19_1 1.382(4) . ?
C18_1 H18_1 0.9500 . ?
C19_1 C20_1 1.386(4) . ?
C19_1 H19_1 0.9500 . ?
C20_1 C21_1 1.394(3) . ?
C20_1 H20_1 0.9500 . ?
C21_1 C25_1 1.521(3) . ?
C22_1 C23_1 1.520(5) . ?
C22_1 C24_1 1.532(4) . ?
C22_1 H22_1 1.0000 . ?
C23_1 H23A_1 0.9800 . ?
C23_1 H23B_1 0.9800 . ?
C23_1 H23C_1 0.9800 . ?
C24_1 H24A_1 0.9800 . ?
C24_1 H24B_1 0.9800 . ?
C24_1 H24C_1 0.9800 . ?
C25_1 C27_1 1.519(4) . ?
C25_1 C26_1 1.524(4) . ?
C25_1 H25_1 1.0000 . ?
C26_1 H26A_1 0.9800 . ?
C26_1 H26B_1 0.9800 . ?
C26_1 H26C_1 0.9800 . ?
C27_1 H27A_1 0.9800 . ?
C27_1 H27B_1 0.9800 . ?
C27_1 H27C_1 0.9800 . ?
N1_2 C5_2 1.352(3) . ?
N1_2 C1_2 1.355(3) . ?
C1_2 C2_2 1.364(4) . ?
C1_2 H1_2 0.9500 . ?
N2_2 C3_2 1.349(3) . ?
N2_2 C6_2 1.452(4) . ?
N2_2 C7_2 1.462(4) . ?
C3_2 C4_2 1.412(3) . ?
C3_2 C2_2 1.412(4) . ?
C4_2 C5_2 1.366(4) . ?
C4_2 H4_2 0.9500 . ?
C5_2 H5_2 0.9500 . ?
C6_2 H6A_2 0.9800 . ?
C6_2 H6B_2 0.9800 . ?
C6_2 H6C_2 0.9800 . ?
C7_2 H7A_2 0.9800 . ?
C7_2 H7B_2 0.9800 . ?
C7_2 H7C_2 0.9800 . ?
C2_2 H2_2 0.9500 . ?
C1_3 F4_3 1.372(4) . ?
C1_3 F5_3 1.376(3) . ?
C1_3 C2_3 1.535(5) . ?
C1_3 P1_3 1.931(3) . ?
C2_3 F6_3 1.326(4) . ?
C2_3 F8_3 1.326(4) . ?
C2_3 F7_3 1.346(4) . ?
C3_3 F10_3 1.356(4) . ?
C3_3 F9_3 1.370(3) . ?
C3_3 C4_3 1.536(4) . ?
C3_3 P1_3 1.931(3) . ?
C4_3 F12_3 1.325(4) . ?
C4_3 F13_3 1.331(4) . ?
C4_3 F11_3 1.336(4) . ?
C5_3 F14_3 1.361(3) . ?
C5_3 F15_3 1.372(3) . ?
C5_3 C6_3 1.550(5) . ?
C5_3 P1_3 1.952(3) . ?
C6_3 F17_3 1.317(4) . ?
C6_3 F18_3 1.330(4) . ?
C6_3 F16_3 1.354(5) . ?
F1_3 P1_3 1.6306(16) . ?
F2_3 P1_3 1.6349(18) . ?
F3_3 P1_3 1.618(2) . ?
C1_4 F5_4 1.41(3) . ?
C1_4 F4_4 1.42(3) . ?
C1_4 C2_4 1.44(4) . ?
C1_4 P1_4 2.00(3) . ?
C2_4 F7_4 1.20(3) . ?
C2_4 F8_4 1.36(3) . ?
C2_4 F6_4 1.38(3) . ?
C3_4 F10_4 1.31(3) . ?
C3_4 F9_4 1.44(3) . ?
C3_4 C4_4 1.64(4) . ?
C3_4 P1_4 1.90(3) . ?
C4_4 F12_4 1.28(2) . ?
C4_4 F13_4 1.28(2) . ?
C4_4 F11_4 1.289(19) . ?
C5_4 F15_4 1.23(3) . ?
C5_4 F14_4 1.47(3) . ?
C5_4 C6_4 1.60(3) . ?
C5_4 P1_4 1.90(2) . ?
C6_4 F18_4 1.36(4) . ?
C6_4 F16_4 1.39(4) . ?
C6_4 F17_4 1.40(4) . ?
F1_4 P1_4 1.479(12) . ?
F2_4 P1_4 1.824(16) . ?
F3_4 P1_4 1.649(15) . ?
C1_5 N2_5 1.355(3) . ?
C1_5 N1_5 1.357(3) . ?
C1_5 Cu1_5 1.875(2) . ?
Cu1_5 N1_6 1.8785(19) . ?
N1_5 C2_5 1.385(3) . ?
N1_5 C4_5 1.445(3) . ?
C2_5 C3_5 1.353(3) . ?
C2_5 H2_5 0.9500 . ?
N2_5 C3_5 1.379(3) . ?
N2_5 C16_5 1.448(3) . ?
C3_5 H3_5 0.9500 . ?
C4_5 C5_5 1.399(3) . ?
C4_5 C9_5 1.403(3) . ?
C5_5 C6_5 1.397(3) . ?
C5_5 C10_5 1.526(3) . ?
C6_5 C7_5 1.383(4) . ?
C6_5 H6_5 0.9500 . ?
C7_5 C8_5 1.384(4) . ?
C7_5 H7_5 0.9500 . ?
C8_5 C9_5 1.391(4) . ?
C8_5 H8_5 0.9500 . ?
C9_5 C13_5 1.521(3) . ?
C10_5 C12_5 1.531(4) . ?
C10_5 C11_5 1.531(4) . ?
C10_5 H10_5 1.0000 . ?
C11_5 H11A_5 0.9800 . ?
C11_5 H11B_5 0.9800 . ?
C11_5 H11C_5 0.9800 . ?
C12_5 H12A_5 0.9800 . ?
C12_5 H12B_5 0.9800 . ?
C12_5 H12C_5 0.9800 . ?
C13_5 C14_5 1.525(4) . ?
C13_5 C15_5 1.532(4) . ?
C13_5 H13_5 1.0000 . ?
C14_5 H14A_5 0.9800 . ?
C14_5 H14B_5 0.9800 . ?
C14_5 H14C_5 0.9800 . ?
C15_5 H15A_5 0.9800 . ?
C15_5 H15B_5 0.9800 . ?
C15_5 H15C_5 0.9800 . ?
C16_5 C21_5 1.397(4) . ?
C16_5 C17_5 1.401(4) . ?
C17_5 C18_5 1.400(4) . ?
C17_5 C22_5 1.521(4) . ?
C18_5 C19_5 1.371(5) . ?
C18_5 H18_5 0.9500 . ?
C19_5 C20_5 1.368(5) . ?
C19_5 H19_5 0.9500 . ?
C20_5 C21_5 1.405(4) . ?
C20_5 H20_5 0.9500 . ?
C21_5 C25_5 1.513(4) . ?
C22_5 C23_5 1.531(4) . ?
C22_5 C24_5 1.531(4) . ?
C22_5 H22_5 1.0000 . ?
C23_5 H23A_5 0.9800 . ?
C23_5 H23B_5 0.9800 . ?
C23_5 H23C_5 0.9800 . ?
C24_5 H24A_5 0.9800 . ?
C24_5 H24B_5 0.9800 . ?
C24_5 H24C_5 0.9800 . ?
C25_5 C27_5 1.533(5) . ?
C25_5 C26_5 1.535(4) . ?
C25_5 H25_5 1.0000 . ?
C26_5 H26A_5 0.9800 . ?
C26_5 H26B_5 0.9800 . ?
C26_5 H26C_5 0.9800 . ?
C27_5 H27A_5 0.9800 . ?
C27_5 H27B_5 0.9800 . ?
C27_5 H27C_5 0.9800 . ?
N1_6 C5_6 1.354(3) . ?
N1_6 C1_6 1.359(3) . ?
C1_6 C2_6 1.360(3) . ?
C1_6 H1_6 0.9500 . ?
N2_6 C3_6 1.345(3) . ?
N2_6 C7_6 1.456(4) . ?
N2_6 C6_6 1.461(4) . ?
C3_6 C4_6 1.415(3) . ?
C3_6 C2_6 1.419(3) . ?
C4_6 C5_6 1.361(3) . ?
C4_6 H4_6 0.9500 . ?
C5_6 H5_6 0.9500 . ?
C6_6 H6A_6 0.9800 . ?
C6_6 H6B_6 0.9800 . ?
C6_6 H6C_6 0.9800 . ?
C7_6 H7A_6 0.9800 . ?
C7_6 H7B_6 0.9800 . ?
C7_6 H7C_6 0.9800 . ?
C2_6 H2_6 0.9500 . ?
C1_7 F5_7 1.356(4) . ?
C1_7 F4_7 1.370(4) . ?
C1_7 C2_7 1.545(5) . ?
C1_7 P1_7 1.943(3) . ?
C2_7 F7_7 1.326(5) . ?
C2_7 F8_7 1.328(6) . ?
C2_7 F6_7 1.332(5) . ?
C3_7 F10_7 1.354(6) . ?
C3_7 F9_7 1.376(4) . ?
C3_7 C4_7 1.541(6) . ?
C3_7 P1_7 1.929(4) . ?
C4_7 F12_7 1.315(7) . ?
C4_7 F13_7 1.337(6) . ?
C4_7 F11_7 1.339(6) . ?
C5_7 F15_7 1.360(4) . ?
C5_7 F14_7 1.366(4) . ?
C5_7 C6_7 1.552(5) . ?
C5_7 P1_7 1.954(3) . ?
C6_7 F16_7 1.310(5) . ?
C6_7 F18_7 1.337(4) . ?
C6_7 F17_7 1.340(9) . ?
F1_7 P1_7 1.625(3) . ?
F2_7 P1_7 1.6297(19) . ?
F3_7 P1_7 1.625(2) . ?
C1_8 C2_8 1.31(5) . ?
C1_8 F5_8 1.39(6) . ?
C1_8 F4_8 1.42(3) . ?
C1_8 P1_8 1.92(2) . ?
C2_8 F7_8 1.43(2) . ?
C2_8 F6_8 1.44(2) . ?
C2_8 F8_8 1.44(2) . ?
C3_8 F10_8 1.36(3) . ?
C3_8 C4_8 1.43(5) . ?
C3_8 F9_8 1.44(3) . ?
C3_8 P1_8 1.92(2) . ?
C4_8 F13_8 1.41(3) . ?
C4_8 F11_8 1.42(3) . ?
C4_8 F12_8 1.43(3) . ?
C5_8 F15_8 1.32(4) . ?
C5_8 F14_8 1.57(5) . ?
C5_8 C6_8 1.63(5) . ?
C5_8 P1_8 1.89(3) . ?
C6_8 F17_8 1.27(4) . ?
C6_8 F18_8 1.38(4) . ?
C6_8 F16_8 1.43(5) . ?
F1_8 P1_8 1.597(14) . ?
F2_8 P1_8 1.67(3) . ?
F3_8 P1_8 1.627(15) . ?
C1_9 Cl1_9 1.727(4) . ?
C1_9 Cl3_9 1.752(5) . ?
C1_9 Cl2_9 1.767(6) . ?
C1_9 H1_9 1.0000 . ?
